data_4108401
loop_
_publ_author_name
'Yoshiaki Nakao'
'Shiro Ebata'
'Akira Yada'
'Tamejiro Hiyama'
'Masashi Ikawa'
'Sensuke Ogoshi'

_publ_section_title
;
 Intramolecular Arylcyanation of Alkenes Catalyzed by Nickel/AlMe2Cl
;
_journal_name_full 'Journal of the American Chemical Society'
_journal_page_first 12874
_journal_page_last 12875
_journal_paper_doi 10.1021/ja805088r
_journal_volume 130
_journal_year 2008
_chemical_formula_moiety 'C38 H73 Al Cl N Ni P2 '
_chemical_formula_sum 'C38 H73 Al Cl N Ni P2'
_chemical_formula_weight 727.08
_space_group_IT_number 2
_symmetry_cell_setting triclinic
_symmetry_Int_Tables_number 2
_symmetry_space_group_name_Hall '-P 1'
_symmetry_space_group_name_H-M 'P -1'
_cell_angle_alpha 81.9439(18)
_cell_angle_beta 79.336(2)
_cell_angle_gamma 81.220(2)
_cell_formula_units_Z 4
_cell_length_a 10.7665(9)
_cell_length_b 20.8961(16)
_cell_length_c 20.9391(16)
_cell_measurement_reflns_used 14056
_cell_measurement_temperature 273.1
_cell_measurement_theta_max 30.5
_cell_measurement_theta_min 3.0
_cell_volume 4544.8(6)
_computing_cell_refinement PROCESS-AUTO
_computing_data_collection PROCESS-AUTO
_computing_data_reduction CrystalStructure
_computing_publication_material 'CrystalStructure 3.8'
_computing_structure_refinement CRYSTALS
_computing_structure_solution 'DIRDIF99 (PATTY)'
_diffrn_detector_area_resol_mean 10.00
_diffrn_measured_fraction_theta_full 0.979
_diffrn_measured_fraction_theta_max 0.979
_diffrn_measurement_device_type 'Rigaku RAXIS-RAPID'
_diffrn_measurement_method \w
_diffrn_radiation_type 'Mo K\a'
_diffrn_radiation_wavelength 0.71075
_diffrn_reflns_av_R_equivalents 0.118
_diffrn_reflns_limit_h_max 13
_diffrn_reflns_limit_h_min -13
_diffrn_reflns_limit_k_max 27
_diffrn_reflns_limit_k_min -26
_diffrn_reflns_limit_l_max 27
_diffrn_reflns_limit_l_min -27
_diffrn_reflns_number 50597
_diffrn_reflns_theta_full 27.49
_diffrn_reflns_theta_max 27.49
_exptl_absorpt_coefficient_mu 0.598
_exptl_absorpt_correction_type none
_exptl_crystal_colour yellow
_exptl_crystal_density_diffrn 1.063
_exptl_crystal_description block
_exptl_crystal_F_000 1584.00
_exptl_crystal_size_max 1.00
_exptl_crystal_size_mid 0.60
_exptl_crystal_size_min 0.40
_refine_diff_density_max 3.56
_refine_diff_density_min -5.81
_refine_ls_extinction_method none
_refine_ls_goodness_of_fit_ref 4.226
_refine_ls_hydrogen_treatment refall
_refine_ls_number_parameters 939
_refine_ls_number_reflns 14836
_refine_ls_R_factor_gt 0.1113
_refine_ls_shift/su_max 0.5577
_refine_ls_structure_factor_coef F
_refine_ls_weighting_details 'w = 1.0'
_refine_ls_weighting_scheme unit
_refine_ls_wR_factor_ref 0.1163
_reflns_number_gt 14565
_reflns_number_total 20393
_reflns_threshold_expression F^2^>2.0\s(F^2^)
_cod_data_source_file ja805088r_si_002.cif
_cod_data_source_block '_070916'
_cod_original_formula_sum 'C38 H73 Al Cl N Ni P2 '
_cod_database_code 4108401

loop_
_symmetry_equiv_pos_site_id
_symmetry_equiv_pos_as_xyz
1 +X,+Y,+Z
2 -X,-Y,-Z

loop_
_atom_site_label
_atom_site_type_symbol
_atom_site_fract_x
_atom_site_fract_y
_atom_site_fract_z
_atom_site_U_iso_or_equiv
_atom_site_adp_type
_atom_site_occupancy
_atom_site_symmetry_multiplicity
_atom_site_calc_flag
_atom_site_refinement_flags
Ni(1) Ni 0.10955(11) 0.92145(6) 0.21730(6) 0.0686(4) Uani 1.00 1 d .
Ni(2) Ni 0.14227(11) 0.41819(6) 0.25554(6) 0.0647(4) Uani 1.00 1 d .
Cl(1) Cl 0.2605(5) 1.1155(2) 0.1951(3) 0.269(3) Uani 1.00 1 d .
Cl(2) Cl 0.2581(3) 0.60387(16) 0.29337(18) 0.1320(14) Uani 1.00 1 d .
P(1) P -0.0200(2) 0.98399(14) 0.28508(15) 0.0855(10) Uani 1.00 1 d .
P(2) P 0.0132(2) 0.84238(13) 0.20437(14) 0.0755(9) Uani 1.00 1 d .
P(3) P 0.0208(2) 0.45280(13) 0.34439(13) 0.0726(9) Uani 1.00 1 d .
P(4) P 0.0455(2) 0.35051(13) 0.22033(14) 0.0763(9) Uani 1.00 1 d .
Al(1) Al 0.3743(3) 1.02528(16) 0.1917(2) 0.1009(13) Uani 1.00 1 d .
Al(2) Al 0.3901(2) 0.52735(15) 0.25078(16) 0.0805(11) Uani 1.00 1 d .
N(1) N 0.2634(7) 0.9603(4) 0.1924(3) 0.075(2) Uani 1.00 1 d .
N(2) N 0.2872(7) 0.4638(3) 0.2380(3) 0.072(2) Uani 1.00 1 d .
C(1) C 0.2678(9) 0.9077(5) 0.1689(5) 0.076(3) Uani 1.00 1 d .
C(2) C 0.3607(10) 0.8679(5) 0.1255(7) 0.085(4) Uani 1.00 1 d .
C(3) C 0.3784(14) 0.8807(7) 0.0607(8) 0.140(6) Uani 1.00 1 d .
C(4) C 0.454(2) 0.8390(11) 0.0214(9) 0.185(10) Uani 1.00 1 d .
C(5) C 0.5169(19) 0.7865(12) 0.0439(13) 0.179(10) Uani 1.00 1 d .
C(6) C 0.5040(16) 0.7718(9) 0.1090(11) 0.166(8) Uani 1.00 1 d .
C(7) C 0.4265(13) 0.8129(8) 0.1517(7) 0.128(6) Uani 1.00 1 d .
C(8) C 0.4041(12) 0.7877(5) 0.2304(9) 0.141(6) Uani 1.00 1 d .
C(9) C 0.4916(14) 0.8103(7) 0.2607(11) 0.183(8) Uani 1.00 1 d .
C(10) C 0.4750(16) 0.7869(8) 0.3357(9) 0.136(7) Uani 1.00 1 d .
C(11) C 0.5630(17) 0.8149(8) 0.3608(9) 0.215(10) Uani 1.00 1 d .
C(12) C 0.4021(16) 0.7457(8) 0.3716(8) 0.192(8) Uani 1.00 1 d .
C(13) C 0.4365(10) 1.0057(4) 0.2783(5) 0.124(4) Uani 1.00 1 d .
C(14) C 0.5040(14) 1.0179(8) 0.1186(9) 0.270(10) Uani 1.00 1 d .
C(15) C 0.0600(10) 1.0001(5) 0.3484(5) 0.103(4) Uani 1.00 1 d .
C(16) C 0.1089(12) 0.9392(6) 0.3892(6) 0.119(5) Uani 1.00 1 d .
C(17) C 0.1808(14) 0.9500(7) 0.4421(7) 0.151(7) Uani 1.00 1 d .
C(18) C 0.2307(16) 0.8890(8) 0.4822(7) 0.194(8) Uani 1.00 1 d .
C(19) C -0.1686(9) 0.9574(5) 0.3320(5) 0.095(4) Uani 1.00 1 d .
C(20) C -0.2521(12) 1.0036(6) 0.3776(6) 0.136(5) Uani 1.00 1 d .
C(21) C -0.3677(12) 0.9752(7) 0.4179(7) 0.148(6) Uani 1.00 1 d .
C(22) C -0.3358(14) 0.9220(8) 0.4663(7) 0.173(7) Uani 1.00 1 d .
C(23) C -0.0669(10) 1.0654(4) 0.2464(6) 0.104(4) Uani 1.00 1 d .
C(24) C -0.1364(13) 1.0673(6) 0.1894(7) 0.132(6) Uani 1.00 1 d .
C(25) C -0.1607(19) 1.1338(8) 0.1557(10) 0.189(9) Uani 1.00 1 d .
C(26) C -0.2201(18) 1.1365(8) 0.1032(11) 0.237(11) Uani 1.00 1 d .
C(27) C 0.1123(8) 0.7795(4) 0.1588(4) 0.079(3) Uani 1.00 1 d .
C(28) C 0.0575(10) 0.7189(5) 0.1501(5) 0.108(4) Uani 1.00 1 d .
C(29) C 0.1519(12) 0.6755(5) 0.1068(6) 0.128(5) Uani 1.00 1 d .
C(30) C 0.1102(14) 0.6115(6) 0.1067(7) 0.178(7) Uani 1.00 1 d .
C(31) C -0.0612(9) 0.7976(4) 0.2782(5) 0.086(3) Uani 1.00 1 d .
C(32) C 0.0295(11) 0.7702(5) 0.3254(5) 0.106(4) Uani 1.00 1 d .
C(33) C -0.0325(14) 0.7397(7) 0.3927(6) 0.146(6) Uani 1.00 1 d .
C(34) C 0.0505(15) 0.7142(8) 0.4369(7) 0.202(9) Uani 1.00 1 d .
C(35) C -0.1193(9) 0.8661(5) 0.1588(6) 0.104(4) Uani 1.00 1 d .
C(36) C -0.0857(13) 0.8989(6) 0.0885(7) 0.137(6) Uani 1.00 1 d .
C(37) C -0.1925(15) 0.9189(9) 0.0517(9) 0.194(9) Uani 1.00 1 d .
C(38) C -0.158(2) 0.9479(8) -0.0134(10) 0.266(12) Uani 1.00 1 d .
C(39) C 0.2945(8) 0.4226(4) 0.2001(5) 0.067(3) Uani 1.00 1 d .
C(40) C 0.3817(9) 0.3989(5) 0.1435(6) 0.082(4) Uani 1.00 1 d .
C(41) C 0.3826(12) 0.4310(6) 0.0839(6) 0.120(5) Uani 1.00 1 d .
C(42) C 0.4639(17) 0.4061(9) 0.0311(6) 0.151(7) Uani 1.00 1 d .
C(43) C 0.5449(18) 0.3539(10) 0.0362(11) 0.174(9) Uani 1.00 1 d .
C(44) C 0.5369(18) 0.3202(10) 0.0944(10) 0.207(9) Uani 1.00 1 d .
C(45) C 0.4626(14) 0.3436(8) 0.1503(7) 0.142(6) Uani 1.00 1 d .
C(46) C 0.4542(18) 0.2926(8) 0.2184(12) 0.197(9) Uani 1.00 1 d .
C(47) C 0.554(2) 0.2841(17) 0.2403(12) 0.281(15) Uani 1.00 1 d .
C(48) C 0.550(2) 0.2394(12) 0.3064(12) 0.165(9) Uani 1.00 1 d .
C(49) C 0.625(2) 0.2577(12) 0.3442(11) 0.263(13) Uani 1.00 1 d .
C(50) C 0.496(2) 0.1842(11) 0.3231(13) 0.301(15) Uani 1.00 1 d .
C(51) C 0.5051(8) 0.4801(4) 0.3117(4) 0.082(3) Uani 1.00 1 d .
C(52) C 0.4710(7) 0.5626(4) 0.1634(4) 0.072(3) Uani 1.00 1 d .
C(53) C 0.1154(9) 0.4507(5) 0.4080(4) 0.091(4) Uani 1.00 1 d .
C(54) C 0.1962(10) 0.3852(5) 0.4222(5) 0.099(4) Uani 1.00 1 d .
C(55) C 0.2690(12) 0.3816(6) 0.4776(6) 0.128(5) Uani 1.00 1 d .
C(56) C 0.3460(13) 0.3160(7) 0.4876(7) 0.181(7) Uani 1.00 1 d .
C(57) C -0.1137(8) 0.4103(4) 0.3856(4) 0.081(3) Uani 1.00 1 d .
C(58) C -0.1968(10) 0.4339(5) 0.4465(4) 0.095(4) Uani 1.00 1 d .
C(59) C -0.3106(10) 0.3967(5) 0.4707(5) 0.110(4) Uani 1.00 1 d .
C(60) C -0.3862(12) 0.4221(6) 0.5325(6) 0.152(6) Uani 1.00 1 d .
C(61) C -0.0496(9) 0.5365(4) 0.3368(5) 0.087(3) Uani 1.00 1 d .
C(62) C -0.1370(11) 0.5520(5) 0.2884(6) 0.112(4) Uani 1.00 1 d .
C(63) C -0.2054(15) 0.6218(6) 0.2835(9) 0.176(8) Uani 1.00 1 d .
C(64) C -0.278(2) 0.6408(8) 0.2325(12) 0.294(13) Uani 1.00 1 d .
C(65) C -0.0107(10) 0.2836(4) 0.2774(5) 0.090(4) Uani 1.00 1 d .
C(66) C 0.0904(11) 0.2463(5) 0.3171(5) 0.107(4) Uani 1.00 1 d .
C(67) C 0.0365(15) 0.1959(6) 0.3721(6) 0.148(6) Uani 1.00 1 d .
C(68) C 0.1290(16) 0.1611(7) 0.4112(7) 0.192(8) Uani 1.00 1 d .
C(69) C -0.0992(9) 0.3892(5) 0.1916(5) 0.100(4) Uani 1.00 1 d .
C(70) C -0.0772(12) 0.4419(6) 0.1327(6) 0.126(5) Uani 1.00 1 d .
C(71) C -0.1964(16) 0.4708(9) 0.1076(9) 0.214(9) Uani 1.00 1 d .
C(72) C -0.1756(19) 0.5156(13) 0.0538(10) 0.321(15) Uani 1.00 1 d .
C(73) C 0.1349(9) 0.3104(5) 0.1505(4) 0.092(4) Uani 1.00 1 d .
C(74) C 0.0665(13) 0.2692(6) 0.1191(6) 0.136(6) Uani 1.00 1 d .
C(75) C 0.147(2) 0.2426(9) 0.0582(8) 0.194(9) Uani 1.00 1 d .
C(76) C 0.1510(19) 0.2872(11) 0.0077(10) 0.262(12) Uani 1.00 1 d .
H(1) H 0.3334 0.9191 0.0417 0.161 Uiso 1.00 1 c R
H(2) H 0.4638 0.8478 -0.0249 0.215 Uiso 1.00 1 c R
H(3) H 0.5741 0.7592 0.0159 0.214 Uiso 1.00 1 c R
H(4) H 0.5476 0.7319 0.1261 0.202 Uiso 1.00 1 c R
H(5) H 0.3201 0.8035 0.2498 0.163 Uiso 1.00 1 c R
H(6) H 0.4169 0.7415 0.2384 0.163 Uiso 1.00 1 c R
H(7) H 0.5750 0.7959 0.2393 0.226 Uiso 1.00 1 c R
H(8) H 0.4762 0.8565 0.2539 0.226 Uiso 1.00 1 c R
H(9) H 0.6410 0.7864 0.3585 0.263 Uiso 1.00 1 c R
H(10) H 0.5299 0.8208 0.4052 0.263 Uiso 1.00 1 c R
H(11) H 0.5777 0.8559 0.3367 0.263 Uiso 1.00 1 c R
H(12) H 0.4043 0.7366 0.4171 0.240 Uiso 1.00 1 c R
H(13) H 0.3492 0.7242 0.3522 0.240 Uiso 1.00 1 c R
H(14) H 0.5146 1.0227 0.2752 0.171 Uiso 1.00 1 c R
H(15) H 0.4491 0.9598 0.2898 0.171 Uiso 1.00 1 c R
H(16) H 0.3745 1.0251 0.3109 0.171 Uiso 1.00 1 c R
H(17) H 0.4708 1.0029 0.0853 0.321 Uiso 1.00 1 c R
H(18) H 0.5744 0.9878 0.1298 0.321 Uiso 1.00 1 c R
H(19) H 0.5312 1.0593 0.1033 0.321 Uiso 1.00 1 c R
H(20) H 0.1315 1.0215 0.3282 0.127 Uiso 1.00 1 c R
H(21) H 0.0035 1.0277 0.3765 0.127 Uiso 1.00 1 c R
H(22) H 0.0369 0.9187 0.4104 0.147 Uiso 1.00 1 c R
H(23) H 0.1629 0.9112 0.3607 0.147 Uiso 1.00 1 c R
H(24) H 0.2522 0.9708 0.4205 0.188 Uiso 1.00 1 c R
H(25) H 0.1263 0.9781 0.4703 0.188 Uiso 1.00 1 c R
H(26) H 0.1678 0.8803 0.5194 0.237 Uiso 1.00 1 c R
H(27) H 0.3073 0.8945 0.4959 0.237 Uiso 1.00 1 c R
H(28) H 0.2465 0.8534 0.4567 0.237 Uiso 1.00 1 c R
H(29) H -0.2181 0.9492 0.3016 0.114 Uiso 1.00 1 c R
H(30) H -0.1472 0.9181 0.3588 0.114 Uiso 1.00 1 c R
H(31) H -0.2023 1.0146 0.4065 0.159 Uiso 1.00 1 c R
H(32) H -0.2808 1.0418 0.3513 0.159 Uiso 1.00 1 c R
H(33) H -0.4241 1.0079 0.4397 0.170 Uiso 1.00 1 c R
H(34) H -0.4100 0.9587 0.3889 0.170 Uiso 1.00 1 c R
H(35) H -0.3196 0.8821 0.4475 0.204 Uiso 1.00 1 c R
H(36) H -0.4026 0.9194 0.5028 0.204 Uiso 1.00 1 c R
H(37) H -0.2609 0.9299 0.4801 0.204 Uiso 1.00 1 c R
H(38) H -0.1206 1.0897 0.2784 0.125 Uiso 1.00 1 c R
H(39) H 0.0074 1.0859 0.2300 0.124 Uiso 1.00 1 c R
H(40) H -0.0872 1.0396 0.1591 0.161 Uiso 1.00 1 c R
H(41) H -0.2161 1.0519 0.2058 0.161 Uiso 1.00 1 c R
H(42) H -0.2114 1.1608 0.1863 0.237 Uiso 1.00 1 c R
H(43) H -0.0804 1.1492 0.1411 0.237 Uiso 1.00 1 c R
H(44) H -0.1585 1.1304 0.0650 0.286 Uiso 1.00 1 c R
H(45) H -0.2702 1.1778 0.0972 0.286 Uiso 1.00 1 c R
H(46) H -0.2736 1.1031 0.1109 0.286 Uiso 1.00 1 c R
H(47) H 0.1396 0.8000 0.1161 0.097 Uiso 1.00 1 c R
H(48) H 0.1841 0.7648 0.1799 0.097 Uiso 1.00 1 c R
H(49) H 0.0352 0.6953 0.1918 0.132 Uiso 1.00 1 c R
H(50) H -0.0165 0.7319 0.1304 0.132 Uiso 1.00 1 c R
H(51) H 0.1609 0.6960 0.0630 0.160 Uiso 1.00 1 c R
H(52) H 0.2314 0.6705 0.1216 0.160 Uiso 1.00 1 c R
H(53) H 0.1423 0.5829 0.1411 0.219 Uiso 1.00 1 c R
H(54) H 0.1427 0.5946 0.0662 0.219 Uiso 1.00 1 c R
H(55) H 0.0198 0.6153 0.1143 0.219 Uiso 1.00 1 c R
H(56) H -0.1269 0.8263 0.3003 0.103 Uiso 1.00 1 c R
H(57) H -0.0969 0.7627 0.2669 0.103 Uiso 1.00 1 c R
H(58) H 0.0893 0.7373 0.3057 0.126 Uiso 1.00 1 c R
H(59) H 0.0731 0.8042 0.3325 0.126 Uiso 1.00 1 c R
H(60) H -0.0936 0.7724 0.4118 0.170 Uiso 1.00 1 c R
H(61) H -0.0744 0.7051 0.3857 0.170 Uiso 1.00 1 c R
H(62) H 0.0814 0.6699 0.4314 0.231 Uiso 1.00 1 c R
H(63) H 0.0099 0.7172 0.4809 0.231 Uiso 1.00 1 c R
H(64) H 0.1196 0.7392 0.4270 0.231 Uiso 1.00 1 c R
H(65) H -0.1570 0.8284 0.1565 0.127 Uiso 1.00 1 c R
H(66) H -0.1802 0.8962 0.1820 0.127 Uiso 1.00 1 c R
H(67) H -0.0477 0.9366 0.0903 0.167 Uiso 1.00 1 c R
H(68) H -0.0256 0.8689 0.0648 0.167 Uiso 1.00 1 c R
H(69) H -0.2322 0.8814 0.0512 0.235 Uiso 1.00 1 c R
H(70) H -0.2514 0.9500 0.0746 0.235 Uiso 1.00 1 c R
H(71) H -0.1598 0.9937 -0.0144 0.328 Uiso 1.00 1 c R
H(72) H -0.2132 0.9395 -0.0408 0.328 Uiso 1.00 1 c R
H(73) H -0.0733 0.9290 -0.0287 0.328 Uiso 1.00 1 c R
H(74) H 0.3250 0.4697 0.0776 0.138 Uiso 1.00 1 c R
H(75) H 0.4652 0.4272 -0.0122 0.180 Uiso 1.00 1 c R
H(76) H 0.6087 0.3392 0.0017 0.200 Uiso 1.00 1 c R
H(77) H 0.5819 0.2775 0.0992 0.224 Uiso 1.00 1 c R
H(78) H 0.3826 0.3063 0.2496 0.221 Uiso 1.00 1 c R
H(79) H 0.4481 0.2501 0.2089 0.222 Uiso 1.00 1 c R
H(80) H 0.6239 0.2715 0.2077 0.350 Uiso 1.00 1 c R
H(81) H 0.5579 0.3270 0.2493 0.350 Uiso 1.00 1 c R
H(82) H 0.7094 0.2367 0.3333 0.310 Uiso 1.00 1 c R
H(83) H 0.5922 0.2444 0.3886 0.310 Uiso 1.00 1 c R
H(84) H 0.6251 0.3036 0.3380 0.310 Uiso 1.00 1 c R
H(85) H 0.5054 0.1598 0.3641 0.378 Uiso 1.00 1 c R
H(86) H 0.4460 0.1703 0.2959 0.378 Uiso 1.00 1 c R
H(87) H 0.5798 0.5008 0.3059 0.103 Uiso 1.00 1 c R
H(88) H 0.5281 0.4363 0.3021 0.103 Uiso 1.00 1 c R
H(89) H 0.4628 0.4805 0.3557 0.103 Uiso 1.00 1 c R
H(90) H 0.4221 0.5566 0.1318 0.087 Uiso 1.00 1 c R
H(91) H 0.5547 0.5402 0.1535 0.087 Uiso 1.00 1 c R
H(92) H 0.4754 0.6078 0.1627 0.087 Uiso 1.00 1 c R
H(93) H 0.1712 0.4829 0.3948 0.109 Uiso 1.00 1 c R
H(94) H 0.0598 0.4604 0.4472 0.109 Uiso 1.00 1 c R
H(95) H 0.1409 0.3525 0.4324 0.121 Uiso 1.00 1 c R
H(96) H 0.2559 0.3767 0.3839 0.121 Uiso 1.00 1 c R
H(97) H 0.3244 0.4143 0.4680 0.157 Uiso 1.00 1 c R
H(98) H 0.2101 0.3890 0.5164 0.157 Uiso 1.00 1 c R
H(99) H 0.2961 0.2874 0.5173 0.212 Uiso 1.00 1 c R
H(100) H 0.4209 0.3192 0.5042 0.212 Uiso 1.00 1 c R
H(101) H 0.3690 0.2995 0.4464 0.212 Uiso 1.00 1 c R
H(102) H -0.1679 0.4106 0.3546 0.097 Uiso 1.00 1 c R
H(103) H -0.0790 0.3667 0.3981 0.097 Uiso 1.00 1 c R
H(104) H -0.1468 0.4297 0.4801 0.111 Uiso 1.00 1 c R
H(105) H -0.2274 0.4785 0.4361 0.111 Uiso 1.00 1 c R
H(106) H -0.3632 0.4023 0.4381 0.129 Uiso 1.00 1 c R
H(107) H -0.2808 0.3518 0.4798 0.129 Uiso 1.00 1 c R
H(108) H -0.3542 0.3984 0.5695 0.177 Uiso 1.00 1 c R
H(109) H -0.4736 0.4174 0.5359 0.177 Uiso 1.00 1 c R
H(110) H -0.3776 0.4669 0.5309 0.177 Uiso 1.00 1 c R
H(111) H -0.0964 0.5468 0.3780 0.104 Uiso 1.00 1 c R
H(112) H 0.0168 0.5631 0.3235 0.104 Uiso 1.00 1 c R
H(113) H -0.0889 0.5452 0.2465 0.130 Uiso 1.00 1 c R
H(114) H -0.1993 0.5229 0.2997 0.130 Uiso 1.00 1 c R
H(115) H -0.2645 0.6263 0.3228 0.218 Uiso 1.00 1 c R
H(116) H -0.1433 0.6504 0.2798 0.218 Uiso 1.00 1 c R
H(117) H -0.2230 0.6584 0.1957 0.372 Uiso 1.00 1 c R
H(118) H -0.3502 0.6722 0.2432 0.372 Uiso 1.00 1 c R
H(119) H -0.3059 0.6028 0.2225 0.372 Uiso 1.00 1 c R
H(120) H -0.0811 0.3005 0.3076 0.110 Uiso 1.00 1 c R
H(121) H -0.0374 0.2538 0.2539 0.110 Uiso 1.00 1 c R
H(122) H 0.1561 0.2245 0.2879 0.130 Uiso 1.00 1 c R
H(123) H 0.1248 0.2768 0.3362 0.130 Uiso 1.00 1 c R
H(124) H -0.0312 0.2177 0.4004 0.177 Uiso 1.00 1 c R
H(125) H 0.0046 0.1647 0.3528 0.177 Uiso 1.00 1 c R
H(126) H 0.1708 0.1233 0.3919 0.231 Uiso 1.00 1 c R
H(127) H 0.0902 0.1487 0.4549 0.231 Uiso 1.00 1 c R
H(128) H 0.1894 0.1898 0.4113 0.231 Uiso 1.00 1 c R
H(129) H -0.1391 0.3568 0.1783 0.122 Uiso 1.00 1 c R
H(130) H -0.1550 0.4092 0.2260 0.122 Uiso 1.00 1 c R
H(131) H -0.0406 0.4757 0.1455 0.149 Uiso 1.00 1 c R
H(132) H -0.0203 0.4229 0.0980 0.149 Uiso 1.00 1 c R
H(133) H -0.2337 0.4361 0.0969 0.236 Uiso 1.00 1 c R
H(134) H -0.2515 0.4906 0.1423 0.236 Uiso 1.00 1 c R
H(135) H -0.1815 0.5575 0.0676 0.365 Uiso 1.00 1 c R
H(136) H -0.2387 0.5158 0.0275 0.365 Uiso 1.00 1 c R
H(137) H -0.0935 0.5048 0.0291 0.365 Uiso 1.00 1 c R
H(138) H 0.1663 0.3428 0.1174 0.109 Uiso 1.00 1 c R
H(139) H 0.2045 0.2825 0.1654 0.109 Uiso 1.00 1 c R
H(140) H 0.0414 0.2339 0.1502 0.170 Uiso 1.00 1 c R
H(141) H -0.0071 0.2956 0.1068 0.170 Uiso 1.00 1 c R
H(142) H 0.2313 0.2296 0.0665 0.229 Uiso 1.00 1 c R
H(143) H 0.1140 0.2062 0.0480 0.229 Uiso 1.00 1 c R
H(144) H 0.0832 0.2849 -0.0148 0.306 Uiso 1.00 1 c R
H(145) H 0.2298 0.2821 -0.0214 0.306 Uiso 1.00 1 c R
H(146) H 0.1397 0.3283 0.0240 0.306 Uiso 1.00 1 c R

loop_
_atom_site_aniso_label
_atom_site_aniso_U_11
_atom_site_aniso_U_22
_atom_site_aniso_U_33
_atom_site_aniso_U_12
_atom_site_aniso_U_13
_atom_site_aniso_U_23
Ni(1) 0.0669(8) 0.0600(7) 0.0789(9) -0.0099(6) -0.0077(7) -0.0117(6)
Ni(2) 0.0652(8) 0.0636(7) 0.0642(8) -0.0089(6) -0.0036(6) -0.0129(6)
Cl(1) 0.228(5) 0.129(3) 0.463(10) -0.031(3) -0.089(6) -0.026(5)
Cl(2) 0.128(2) 0.110(2) 0.164(3) -0.024(2) -0.006(2) -0.049(2)
P(1) 0.083(2) 0.0768(19) 0.100(2) -0.0039(15) -0.0131(17) -0.0314(17)
P(2) 0.0707(18) 0.0699(17) 0.086(2) -0.0119(14) -0.0035(15) -0.0177(15)
P(3) 0.0706(18) 0.0686(17) 0.0763(19) -0.0087(14) -0.0034(15) -0.0126(14)
P(4) 0.083(2) 0.0723(17) 0.0768(19) -0.0178(15) -0.0085(16) -0.0176(15)
Al(1) 0.093(2) 0.075(2) 0.140(3) -0.0264(19) -0.024(2) -0.005(2)
Al(2) 0.074(2) 0.083(2) 0.087(2) -0.0192(17) -0.0059(17) -0.0165(18)
N(1) 0.072(5) 0.070(5) 0.085(6) -0.019(4) -0.015(4) -0.004(4)
N(2) 0.073(5) 0.075(5) 0.068(5) -0.016(4) -0.004(4) -0.013(4)
C(1) 0.077(7) 0.060(6) 0.086(8) -0.018(5) -0.009(6) 0.005(6)
C(2) 0.073(8) 0.075(8) 0.107(10) -0.013(6) -0.003(7) -0.019(7)
C(3) 0.167(15) 0.150(14) 0.086(11) -0.001(11) 0.005(10) -0.008(10)
C(4) 0.18(2) 0.24(2) 0.118(15) 0.017(16) 0.028(13) -0.075(17)
C(5) 0.112(15) 0.21(2) 0.21(2) 0.014(13) 0.012(16) -0.11(2)
C(6) 0.128(14) 0.168(16) 0.209(19) 0.022(11) -0.029(15) -0.088(18)
C(7) 0.107(11) 0.147(13) 0.118(12) 0.011(10) 0.014(9) -0.046(11)
C(8) 0.075(9) 0.082(8) 0.250(19) -0.011(7) 0.009(11) -0.011(10)
C(9) 0.085(11) 0.135(14) 0.35(2) -0.017(10) -0.037(15) -0.080(17)
C(10) 0.128(14) 0.138(14) 0.138(14) -0.013(10) -0.049(11) 0.031(11)
C(11) 0.189(18) 0.201(18) 0.27(2) -0.076(15) -0.105(17) 0.070(16)
C(12) 0.225(18) 0.201(17) 0.174(16) -0.118(15) -0.079(13) 0.053(14)
C(13) 0.180(11) 0.071(6) 0.177(10) -0.084(7) -0.174(9) 0.058(7)
C(14) 0.200(16) 0.224(18) 0.38(2) -0.171(15) 0.177(17) -0.153(17)
C(15) 0.105(9) 0.099(8) 0.114(9) -0.007(7) -0.024(7) -0.037(7)
C(16) 0.129(11) 0.127(11) 0.111(10) -0.016(8) -0.037(9) -0.032(9)
C(17) 0.177(15) 0.165(14) 0.128(12) -0.012(11) -0.049(11) -0.053(11)
C(18) 0.26(2) 0.185(16) 0.148(14) 0.004(14) -0.100(14) -0.010(13)
C(19) 0.081(7) 0.106(8) 0.098(8) -0.005(6) -0.005(6) -0.032(7)
C(20) 0.126(11) 0.142(11) 0.128(11) 0.013(9) 0.018(9) -0.063(9)
C(21) 0.106(11) 0.200(16) 0.120(12) 0.010(11) 0.012(9) -0.027(11)
C(22) 0.166(15) 0.225(18) 0.120(13) -0.033(13) -0.019(11) 0.007(13)
C(23) 0.089(8) 0.079(8) 0.143(11) -0.002(6) -0.011(8) -0.030(7)
C(24) 0.148(13) 0.089(9) 0.166(13) -0.013(8) -0.061(11) 0.004(9)
C(25) 0.24(2) 0.126(14) 0.23(2) -0.021(13) -0.137(17) 0.018(14)
C(26) 0.22(2) 0.150(17) 0.34(3) -0.035(14) -0.10(2) 0.04(2)
C(27) 0.072(6) 0.077(6) 0.093(8) -0.003(5) -0.012(5) -0.036(6)
C(28) 0.114(9) 0.089(8) 0.128(10) -0.014(7) -0.011(7) -0.045(7)
C(29) 0.140(11) 0.085(8) 0.177(13) 0.001(7) -0.033(9) -0.078(9)
C(30) 0.196(16) 0.135(13) 0.217(17) -0.001(11) -0.050(13) -0.070(12)
C(31) 0.081(7) 0.084(7) 0.093(8) -0.024(6) 0.007(6) -0.022(6)
C(32) 0.121(10) 0.083(8) 0.110(9) -0.033(7) 0.005(8) -0.005(7)
C(33) 0.168(14) 0.144(13) 0.114(11) -0.059(11) 0.009(10) 0.026(10)
C(34) 0.202(18) 0.26(2) 0.118(13) -0.018(15) -0.029(12) 0.063(14)
C(35) 0.083(8) 0.085(8) 0.149(11) 0.003(6) -0.026(8) -0.038(8)
C(36) 0.166(14) 0.111(10) 0.141(12) 0.001(9) -0.059(11) -0.013(9)
C(37) 0.189(17) 0.205(19) 0.194(18) 0.040(13) -0.124(15) 0.005(15)
C(38) 0.42(3) 0.174(18) 0.23(2) 0.034(18) -0.21(2) 0.026(17)
C(39) 0.062(6) 0.070(6) 0.073(7) -0.008(5) -0.020(5) -0.008(5)
C(40) 0.065(7) 0.079(7) 0.100(10) -0.002(6) 0.004(6) -0.034(7)
C(41) 0.154(12) 0.118(11) 0.072(8) -0.005(9) -0.000(8) -0.001(8)
C(42) 0.174(16) 0.207(18) 0.070(9) -0.059(13) 0.035(10) -0.047(11)
C(43) 0.148(16) 0.183(19) 0.170(19) -0.001(13) 0.071(14) -0.099(16)
C(44) 0.21(2) 0.19(2) 0.162(18) 0.050(14) 0.065(16) -0.021(16)
C(45) 0.142(13) 0.154(14) 0.094(10) 0.028(11) 0.043(9) -0.023(10)
C(46) 0.134(16) 0.160(15) 0.26(2) 0.005(13) 0.064(16) -0.051(17)
C(47) 0.128(18) 0.57(5) 0.18(2) -0.10(2) -0.004(18) -0.13(2)
C(48) 0.132(17) 0.20(2) 0.153(19) 0.016(14) -0.023(15) -0.028(16)
C(49) 0.17(2) 0.37(3) 0.24(2) -0.06(2) -0.036(18) 0.04(2)
C(50) 0.39(3) 0.20(2) 0.35(3) -0.13(2) -0.19(2) 0.10(2)
C(51) 0.080(7) 0.091(7) 0.087(7) -0.023(5) -0.035(6) -0.010(6)
C(52) 0.060(6) 0.083(6) 0.074(6) -0.031(5) 0.001(4) -0.002(5)
C(53) 0.086(7) 0.111(9) 0.077(7) -0.014(6) 0.004(6) -0.033(6)
C(54) 0.101(9) 0.115(9) 0.086(8) -0.023(7) -0.024(7) -0.007(7)
C(55) 0.130(11) 0.152(13) 0.110(10) -0.041(9) -0.043(9) 0.011(9)
C(56) 0.154(14) 0.178(15) 0.197(17) -0.005(11) -0.075(12) 0.064(13)
C(57) 0.087(7) 0.076(6) 0.080(7) -0.018(5) -0.007(5) -0.012(5)
C(58) 0.110(9) 0.098(8) 0.071(7) -0.008(7) 0.009(6) -0.026(6)
C(59) 0.103(9) 0.133(10) 0.086(8) -0.038(8) 0.015(7) -0.005(7)
C(60) 0.136(12) 0.173(14) 0.134(12) -0.043(10) 0.027(9) -0.015(11)
C(61) 0.072(7) 0.086(7) 0.102(8) -0.019(5) -0.007(6) -0.011(6)
C(62) 0.099(9) 0.070(7) 0.156(12) -0.008(6) -0.001(8) -0.005(8)
C(63) 0.171(15) 0.097(11) 0.28(2) -0.031(10) -0.104(15) 0.028(12)
C(64) 0.28(2) 0.150(17) 0.50(3) -0.035(16) -0.25(2) 0.05(2)
C(65) 0.106(8) 0.082(7) 0.086(8) -0.037(6) 0.006(6) -0.027(6)
C(66) 0.138(11) 0.075(7) 0.114(9) -0.018(7) -0.020(8) -0.027(7)
C(67) 0.226(17) 0.090(9) 0.128(12) -0.053(10) -0.034(11) 0.028(9)
C(68) 0.28(2) 0.129(13) 0.169(15) -0.036(12) -0.087(15) 0.052(12)
C(69) 0.083(8) 0.105(8) 0.117(9) -0.020(6) -0.017(7) -0.026(8)
C(70) 0.127(11) 0.122(10) 0.124(11) 0.005(9) -0.029(9) -0.008(9)
C(71) 0.171(17) 0.25(2) 0.171(18) 0.083(14) -0.047(14) 0.060(16)
C(72) 0.24(2) 0.47(4) 0.20(2) 0.08(2) -0.089(19) 0.06(2)
C(73) 0.099(8) 0.087(7) 0.088(8) -0.007(6) -0.005(6) -0.023(6)
C(74) 0.159(13) 0.151(12) 0.115(11) -0.040(10) -0.003(9) -0.076(10)
C(75) 0.28(2) 0.184(19) 0.112(15) -0.035(16) 0.008(16) -0.033(13)
C(76) 0.21(2) 0.37(3) 0.18(2) 0.11(2) -0.024(18) -0.13(2)

loop_
_atom_type_symbol
_atom_type_description
_atom_type_scat_dispersion_real
_atom_type_scat_dispersion_imag
_atom_type_scat_source
C C 0.003 0.002
;
International Tables for Crystallography
(1992, Vol. C, Tables 4.2.6.8 and 6.1.1.4)
;
H H 0.000 0.000
;
International Tables for Crystallography
(1992, Vol. C, Table 6.1.1.4)
;
Al Al 0.064 0.051
;
International Tables for Crystallography
(1992, Vol. C, Tables 4.2.6.8 and 6.1.1.4)
;
N N 0.006 0.003
;
International Tables for Crystallography
(1992, Vol. C, Tables 4.2.6.8 and 6.1.1.4)
;
Ni Ni 0.339 1.112
;
International Tables for Crystallography
(1992, Vol. C, Tables 4.2.6.8 and 6.1.1.4)
;
P P 0.102 0.094
;
International Tables for Crystallography
(1992, Vol. C, Tables 4.2.6.8 and 6.1.1.4)
;
Cl Cl 0.148 0.159
;
International Tables for Crystallography
(1992, Vol. C, Tables 4.2.6.8 and 6.1.1.4)
;

loop_
_geom_angle_atom_site_label_1
_geom_angle_atom_site_label_2
_geom_angle_atom_site_label_3
_geom_angle
_geom_angle_publ_flag
P(1) Ni(1) P(2) 108.76(11) yes
P(1) Ni(1) N(1) 106.5(2) yes
P(1) Ni(1) C(1) 145.7(3) yes
P(2) Ni(1) N(1) 144.8(2) yes
P(2) Ni(1) C(1) 105.5(3) yes
N(1) Ni(1) C(1) 39.3(4) yes
P(3) Ni(2) P(4) 108.19(11) yes
P(3) Ni(2) N(2) 106.8(2) yes
P(3) Ni(2) C(39) 145.2(3) yes
P(4) Ni(2) N(2) 144.9(2) yes
P(4) Ni(2) C(39) 106.6(3) yes
N(2) Ni(2) C(39) 38.5(4) yes
Ni(1) P(1) C(15) 110.8(3) yes
Ni(1) P(1) C(19) 121.0(3) yes
Ni(1) P(1) C(23) 113.1(4) yes
C(15) P(1) C(19) 102.4(5) yes
C(15) P(1) C(23) 102.6(5) yes
C(19) P(1) C(23) 104.9(4) yes
Ni(1) P(2) C(27) 115.1(3) yes
Ni(1) P(2) C(31) 116.4(4) yes
Ni(1) P(2) C(35) 114.9(3) yes
C(27) P(2) C(31) 104.1(4) yes
C(27) P(2) C(35) 102.5(5) yes
C(31) P(2) C(35) 102.0(5) yes
Ni(2) P(3) C(53) 110.3(3) yes
Ni(2) P(3) C(57) 120.1(3) yes
Ni(2) P(3) C(61) 116.1(3) yes
C(53) P(3) C(57) 103.6(4) yes
C(53) P(3) C(61) 101.9(5) yes
C(57) P(3) C(61) 102.7(4) yes
Ni(2) P(4) C(65) 118.1(4) yes
Ni(2) P(4) C(69) 112.6(4) yes
Ni(2) P(4) C(73) 115.7(3) yes
C(65) P(4) C(69) 101.9(5) yes
C(65) P(4) C(73) 103.3(4) yes
C(69) P(4) C(73) 103.2(5) yes
Cl(1) Al(1) N(1) 107.5(3) yes
Cl(1) Al(1) C(13) 105.5(3) yes
Cl(1) Al(1) C(14) 116.0(5) yes
N(1) Al(1) C(13) 105.3(4) yes
N(1) Al(1) C(14) 107.7(6) yes
C(13) Al(1) C(14) 114.2(6) yes
Cl(2) Al(2) N(2) 105.5(2) yes
Cl(2) Al(2) C(51) 112.7(3) yes
Cl(2) Al(2) C(52) 108.4(2) yes
N(2) Al(2) C(51) 105.2(3) yes
N(2) Al(2) C(52) 107.0(3) yes
C(51) Al(2) C(52) 117.2(3) yes
Ni(1) N(1) Al(1) 155.2(4) yes
Ni(1) N(1) C(1) 66.4(5) yes
Al(1) N(1) C(1) 138.4(6) yes
Ni(2) N(2) Al(2) 155.6(4) yes
Ni(2) N(2) C(39) 67.6(5) yes
Al(2) N(2) C(39) 136.8(6) yes
Ni(1) C(1) N(1) 74.2(5) yes
Ni(1) C(1) C(2) 149.3(9) yes
N(1) C(1) C(2) 136.5(10) yes
C(1) C(2) C(3) 123.0(11) yes
C(1) C(2) C(7) 119.0(12) yes
C(3) C(2) C(7) 117.8(12) yes
C(2) C(3) C(4) 121.8(14) yes
C(3) C(4) C(5) 122(2) yes
C(4) C(5) C(6) 118(2) yes
C(5) C(6) C(7) 121.7(18) yes
C(2) C(7) C(6) 118.0(15) yes
C(2) C(7) C(8) 122.9(12) yes
C(6) C(7) C(8) 118.5(14) yes
C(7) C(8) C(9) 110.3(13) yes
C(8) C(9) C(10) 112.3(14) yes
C(9) C(10) C(11) 106.8(14) yes
C(9) C(10) C(12) 130.2(18) yes
C(11) C(10) C(12) 122.8(18) yes
P(1) C(15) C(16) 113.5(9) yes
C(15) C(16) C(17) 115.6(11) yes
C(16) C(17) C(18) 115.4(13) yes
P(1) C(19) C(20) 117.5(8) yes
C(19) C(20) C(21) 113.5(11) yes
C(20) C(21) C(22) 113.4(11) yes
P(1) C(23) C(24) 114.7(8) yes
C(23) C(24) C(25) 112.3(13) yes
C(24) C(25) C(26) 113.4(17) yes
P(2) C(27) C(28) 120.1(6) yes
C(27) C(28) C(29) 111.7(9) yes
C(28) C(29) C(30) 112.6(10) yes
P(2) C(31) C(32) 113.5(7) yes
C(31) C(32) C(33) 115.5(10) yes
C(32) C(33) C(34) 116.1(12) yes
P(2) C(35) C(36) 116.1(8) yes
C(35) C(36) C(37) 116.4(11) yes
C(36) C(37) C(38) 114.9(15) yes
Ni(2) C(39) N(2) 73.9(5) yes
Ni(2) C(39) C(40) 147.5(9) yes
N(2) C(39) C(40) 138.6(9) yes
C(39) C(40) C(41) 121.1(10) yes
C(39) C(40) C(45) 120.7(11) yes
C(41) C(40) C(45) 118.1(11) yes
C(40) C(41) C(42) 119.5(12) yes
C(41) C(42) C(43) 123.8(15) yes
C(42) C(43) C(44) 115.9(18) yes
C(43) C(44) C(45) 123.0(18) yes
C(40) C(45) C(44) 118.8(14) yes
C(40) C(45) C(46) 122.9(12) yes
C(44) C(45) C(46) 116.6(15) yes
C(45) C(46) C(47) 111.7(19) yes
C(46) C(47) C(48) 114(2) yes
C(47) C(48) C(49) 111(2) yes
C(47) C(48) C(50) 127(2) yes
C(49) C(48) C(50) 122(2) yes
P(3) C(53) C(54) 114.2(8) yes
C(53) C(54) C(55) 114.7(10) yes
C(54) C(55) C(56) 110.9(12) yes
P(3) C(57) C(58) 120.1(7) yes
C(57) C(58) C(59) 113.0(9) yes
C(58) C(59) C(60) 109.5(10) yes
P(3) C(61) C(62) 113.7(8) yes
C(61) C(62) C(63) 115.4(12) yes
C(62) C(63) C(64) 117.1(15) yes
P(4) C(65) C(66) 113.6(7) yes
C(65) C(66) C(67) 113.1(10) yes
C(66) C(67) C(68) 114.4(13) yes
P(4) C(69) C(70) 113.8(7) yes
C(69) C(70) C(71) 113.0(11) yes
C(70) C(71) C(72) 112.8(15) yes
P(4) C(73) C(74) 117.8(7) yes
C(73) C(74) C(75) 113.3(13) yes
C(74) C(75) C(76) 111.4(16) yes
C(2) C(3) H(1) 118.7(17) no
C(4) C(3) H(1) 119.5(19) no
C(3) C(4) H(2) 121(2) no
C(5) C(4) H(2) 116(2) no
C(4) C(5) H(3) 122(3) no
C(6) C(5) H(3) 120(2) no
C(5) C(6) H(4) 119(2) no
C(7) C(6) H(4) 120(2) no
C(7) C(8) H(5) 109.7(17) no
C(7) C(8) H(6) 111.6(19) no
C(9) C(8) H(5) 109.2(19) no
C(9) C(8) H(6) 106.5(17) no
H(5) C(8) H(6) 109.5(17) no
C(8) C(9) H(7) 108(2) no
C(8) C(9) H(8) 106(2) no
C(10) C(9) H(7) 111(2) no
C(10) C(9) H(8) 110(2) no
H(7) C(9) H(8) 109(2) no
C(10) C(11) H(9) 109(2) no
C(10) C(11) H(10) 108(2) no
C(10) C(11) H(11) 111(2) no
H(9) C(11) H(10) 109(2) no
H(9) C(11) H(11) 109(2) no
H(10) C(11) H(11) 109(2) no
C(10) C(12) H(12) 119(2) no
C(10) C(12) H(13) 121(2) no
H(12) C(12) H(13) 120(2) no
Al(1) C(13) H(14) 109.9(9) no
Al(1) C(13) H(15) 109.2(11) no
Al(1) C(13) H(16) 109.3(10) no
H(14) C(13) H(15) 109.5(13) no
H(14) C(13) H(16) 109.5(14) no
H(15) C(13) H(16) 109.5(12) no
Al(1) C(14) H(17) 108.4(15) no
Al(1) C(14) H(18) 110.3(17) no
Al(1) C(14) H(19) 109.7(16) no
H(17) C(14) H(18) 109(2) no
H(17) C(14) H(19) 109(2) no
H(18) C(14) H(19) 109(2) no
P(1) C(15) H(20) 108.2(11) no
P(1) C(15) H(21) 109.5(11) no
C(16) C(15) H(20) 107.4(12) no
C(16) C(15) H(21) 108.8(12) no
H(20) C(15) H(21) 109.5(15) no
C(15) C(16) H(22) 107.1(13) no
C(15) C(16) H(23) 108.3(13) no
C(17) C(16) H(22) 107.3(14) no
C(17) C(16) H(23) 108.9(14) no
H(22) C(16) H(23) 109.5(18) no
C(16) C(17) H(24) 106.8(16) no
C(16) C(17) H(25) 108.4(17) no
C(18) C(17) H(24) 107.3(16) no
C(18) C(17) H(25) 109.3(15) no
H(24) C(17) H(25) 109(2) no
C(17) C(18) H(26) 108.3(16) no
C(17) C(18) H(27) 110.6(18) no
C(17) C(18) H(28) 109.5(17) no
H(26) C(18) H(27) 109(2) no
H(26) C(18) H(28) 109(2) no
H(27) C(18) H(28) 109(2) no
P(1) C(19) H(29) 107.6(9) no
P(1) C(19) H(30) 108.0(9) no
C(20) C(19) H(29) 108.0(10) no
C(20) C(19) H(30) 106.2(11) no
H(29) C(19) H(30) 109.5(14) no
C(19) C(20) H(31) 109.1(13) no
C(19) C(20) H(32) 107.5(13) no
C(21) C(20) H(31) 108.7(14) no
C(21) C(20) H(32) 108.5(14) no
H(31) C(20) H(32) 109.5(18) no
C(20) C(21) H(33) 110.4(17) no
C(20) C(21) H(34) 107.9(15) no
C(22) C(21) H(33) 108.1(16) no
C(22) C(21) H(34) 107.4(17) no
H(33) C(21) H(34) 109.5(18) no
C(21) C(22) H(35) 109.9(16) no
C(21) C(22) H(36) 111.1(16) no
C(21) C(22) H(37) 107.3(17) no
H(35) C(22) H(36) 109(2) no
H(35) C(22) H(37) 109.5(19) no
H(36) C(22) H(37) 109(2) no
P(1) C(23) H(38) 108.4(11) no
P(1) C(23) H(39) 108.8(10) no
C(24) C(23) H(38) 108.5(12) no
C(24) C(23) H(39) 106.9(13) no
H(38) C(23) H(39) 109.5(15) no
C(23) C(24) H(40) 109.1(15) no
C(23) C(24) H(41) 108.1(15) no
C(25) C(24) H(40) 109.4(15) no
C(25) C(24) H(41) 108.3(15) no
H(40) C(24) H(41) 109.5(19) no
C(24) C(25) H(42) 108.5(19) no
C(24) C(25) H(43) 107.3(19) no
C(26) C(25) H(42) 109(2) no
C(26) C(25) H(43) 109(2) no
H(42) C(25) H(43) 109(2) no
C(25) C(26) H(44) 110(2) no
C(25) C(26) H(45) 110(2) no
C(25) C(26) H(46) 109(2) no
H(44) C(26) H(45) 109(2) no
H(44) C(26) H(46) 109(2) no
H(45) C(26) H(46) 109(2) no
P(2) C(27) H(47) 106.6(8) no
P(2) C(27) H(48) 107.2(9) no
C(28) C(27) H(47) 106.5(11) no
C(28) C(27) H(48) 106.6(10) no
H(47) C(27) H(48) 109.5(11) no
C(27) C(28) H(49) 109.0(13) no
C(27) C(28) H(50) 108.9(11) no
C(29) C(28) H(49) 109.3(11) no
C(29) C(28) H(50) 108.5(13) no
H(49) C(28) H(50) 109.5(14) no
C(28) C(29) H(51) 109.1(12) no
C(28) C(29) H(52) 107.7(14) no
C(30) C(29) H(51) 107.2(15) no
C(30) C(29) H(52) 110.7(13) no
H(51) C(29) H(52) 109.5(16) no
C(29) C(30) H(53) 107.4(18) no
C(29) C(30) H(54) 110.9(15) no
C(29) C(30) H(55) 110.1(15) no
H(53) C(30) H(54) 109.5(18) no
H(53) C(30) H(55) 109.5(18) no
H(54) C(30) H(55) 109(2) no
P(2) C(31) H(56) 108.6(9) no
P(2) C(31) H(57) 109.3(10) no
C(32) C(31) H(56) 107.2(12) no
C(32) C(31) H(57) 108.8(10) no
H(56) C(31) H(57) 109.5(13) no
C(31) C(32) H(58) 107.7(13) no
C(31) C(32) H(59) 108.8(11) no
C(33) C(32) H(58) 107.7(11) no
C(33) C(32) H(59) 107.6(13) no
H(58) C(32) H(59) 109.5(15) no
C(32) C(33) H(60) 107.5(14) no
C(32) C(33) H(61) 107.6(15) no
C(34) C(33) H(60) 108.5(17) no
C(34) C(33) H(61) 107.5(16) no
H(60) C(33) H(61) 109.5(19) no
C(33) C(34) H(62) 110(2) no
C(33) C(34) H(63) 111.6(17) no
C(33) C(34) H(64) 106.7(17) no
H(62) C(34) H(63) 109(2) no
H(62) C(34) H(64) 109(2) no
H(63) C(34) H(64) 109(2) no
P(2) C(35) H(65) 108.9(10) no
P(2) C(35) H(66) 107.9(13) no
C(36) C(35) H(65) 107.5(14) no
C(36) C(35) H(66) 106.9(12) no
H(65) C(35) H(66) 109.5(13) no
C(35) C(36) H(67) 108.1(16) no
C(35) C(36) H(68) 107.5(13) no
C(37) C(36) H(67) 108.0(15) no
C(37) C(36) H(68) 107.3(17) no
H(67) C(36) H(68) 109.5(18) no
C(36) C(37) H(69) 107.9(18) no
C(36) C(37) H(70) 108(2) no
C(38) C(37) H(69) 109(2) no
C(38) C(37) H(70) 107.6(19) no
H(69) C(37) H(70) 109(2) no
C(37) C(38) H(71) 110(2) no
C(37) C(38) H(72) 111(2) no
C(37) C(38) H(73) 107(2) no
H(71) C(38) H(72) 109(2) no
H(71) C(38) H(73) 109(2) no
H(72) C(38) H(73) 109(2) no
C(40) C(41) H(74) 119.7 no
C(42) C(41) H(74) 120.7 no
C(41) C(42) H(75) 121.7 no
C(43) C(42) H(75) 114.5 no
C(42) C(43) H(76) 125.0 no
C(44) C(43) H(76) 119.1 no
C(43) C(44) H(77) 119.6 no
C(45) C(44) H(77) 117.4 no
C(45) C(46) H(78) 111.0 no
C(45) C(46) H(79) 109.8 no
C(47) C(46) H(78) 112.4 no
C(47) C(46) H(79) 102.2 no
H(78) C(46) H(79) 109.5 no
C(46) C(47) H(80) 110.6 no
C(46) C(47) H(81) 100.7 no
C(48) C(47) H(80) 113.8 no
C(48) C(47) H(81) 106.9 no
H(80) C(47) H(81) 109.5 no
C(48) C(49) H(82) 109.2 no
C(48) C(49) H(83) 108.0 no
C(48) C(49) H(84) 111.2 no
H(82) C(49) H(83) 109.5 no
H(82) C(49) H(84) 109.5 no
H(83) C(49) H(84) 109.5 no
C(48) C(50) H(85) 118.1 no
C(48) C(50) H(86) 121.9 no
H(85) C(50) H(86) 120.0 no
Al(2) C(51) H(87) 109.4 no
Al(2) C(51) H(88) 109.0 no
Al(2) C(51) H(89) 110.0 no
H(87) C(51) H(88) 109.5 no
H(87) C(51) H(89) 109.5 no
H(88) C(51) H(89) 109.5 no
Al(2) C(52) H(90) 109.3 no
Al(2) C(52) H(91) 109.3 no
Al(2) C(52) H(92) 109.8 no
H(90) C(52) H(91) 109.5 no
H(90) C(52) H(92) 109.5 no
H(91) C(52) H(92) 109.5 no
P(3) C(53) H(93) 108.3 no
P(3) C(53) H(94) 108.7 no
C(54) C(53) H(93) 108.0 no
C(54) C(53) H(94) 108.1 no
H(93) C(53) H(94) 109.5 no
C(53) C(54) H(95) 107.9 no
C(53) C(54) H(96) 108.3 no
C(55) C(54) H(95) 108.5 no
C(55) C(54) H(96) 108.0 no
H(95) C(54) H(96) 109.5 no
C(54) C(55) H(97) 109.3 no
C(54) C(55) H(98) 108.8 no
C(56) C(55) H(97) 109.3 no
C(56) C(55) H(98) 109.1 no
H(97) C(55) H(98) 109.5 no
C(55) C(56) H(99) 109.6 no
C(55) C(56) H(100) 111.0 no
C(55) C(56) H(101) 107.8 no
H(99) C(56) H(100) 109.5 no
H(99) C(56) H(101) 109.5 no
H(100) C(56) H(101) 109.5 no
P(3) C(57) H(102) 107.4 no
P(3) C(57) H(103) 106.4 no
C(58) C(57) H(102) 107.1 no
C(58) C(57) H(103) 106.1 no
H(102) C(57) H(103) 109.5 no
C(57) C(58) H(104) 109.0 no
C(57) C(58) H(105) 107.7 no
C(59) C(58) H(104) 109.1 no
C(59) C(58) H(105) 108.5 no
H(104) C(58) H(105) 109.5 no
C(58) C(59) H(106) 109.7 no
C(58) C(59) H(107) 109.0 no
C(60) C(59) H(106) 109.7 no
C(60) C(59) H(107) 109.5 no
H(106) C(59) H(107) 109.5 no
C(59) C(60) H(108) 109.6 no
C(59) C(60) H(109) 110.0 no
C(59) C(60) H(110) 108.8 no
H(108) C(60) H(109) 109.5 no
H(108) C(60) H(110) 109.5 no
H(109) C(60) H(110) 109.5 no
P(3) C(61) H(111) 109.3 no
P(3) C(61) H(112) 108.4 no
C(62) C(61) H(111) 108.0 no
C(62) C(61) H(112) 107.9 no
H(111) C(61) H(112) 109.5 no
C(61) C(62) H(113) 108.2 no
C(61) C(62) H(114) 107.8 no
C(63) C(62) H(113) 107.4 no
C(63) C(62) H(114) 108.5 no
H(113) C(62) H(114) 109.5 no
C(62) C(63) H(115) 107.5 no
C(62) C(63) H(116) 107.7 no
C(64) C(63) H(115) 105.3 no
C(64) C(63) H(116) 109.6 no
H(115) C(63) H(116) 109.5 no
C(63) C(64) H(117) 106.9 no
C(63) C(64) H(118) 113.6 no
C(63) C(64) H(119) 107.9 no
H(117) C(64) H(118) 109.5 no
H(117) C(64) H(119) 109.5 no
H(118) C(64) H(119) 109.5 no
P(4) C(65) H(120) 108.5 no
P(4) C(65) H(121) 108.9 no
C(66) C(65) H(120) 107.6 no
C(66) C(65) H(121) 108.7 no
H(120) C(65) H(121) 109.5 no
C(65) C(66) H(122) 108.1 no
C(65) C(66) H(123) 108.8 no
C(67) C(66) H(122) 108.9 no
C(67) C(66) H(123) 108.4 no
H(122) C(66) H(123) 109.5 no
C(66) C(67) H(124) 108.7 no
C(66) C(67) H(125) 108.3 no
C(68) C(67) H(124) 108.2 no
C(68) C(67) H(125) 107.7 no
H(124) C(67) H(125) 109.5 no
C(67) C(68) H(126) 109.7 no
C(67) C(68) H(127) 111.7 no
C(67) C(68) H(128) 106.9 no
H(126) C(68) H(127) 109.5 no
H(126) C(68) H(128) 109.5 no
H(127) C(68) H(128) 109.5 no
P(4) C(69) H(129) 108.7 no
P(4) C(69) H(130) 109.4 no
C(70) C(69) H(129) 107.6 no
C(70) C(69) H(130) 107.8 no
H(129) C(69) H(130) 109.5 no
C(69) C(70) H(131) 108.8 no
C(69) C(70) H(132) 108.9 no
C(71) C(70) H(131) 108.9 no
C(71) C(70) H(132) 107.7 no
H(131) C(70) H(132) 109.5 no
C(70) C(71) H(133) 107.7 no
C(70) C(71) H(134) 106.8 no
C(72) C(71) H(133) 109.8 no
C(72) C(71) H(134) 110.2 no
H(133) C(71) H(134) 109.5 no
C(71) C(72) H(135) 109.2 no
C(71) C(72) H(136) 108.9 no
C(71) C(72) H(137) 110.3 no
H(135) C(72) H(136) 109.5 no
H(135) C(72) H(137) 109.5 no
H(136) C(72) H(137) 109.5 no
P(4) C(73) H(138) 108.6 no
P(4) C(73) H(139) 107.0 no
C(74) C(73) H(138) 107.3 no
C(74) C(73) H(139) 106.5 no
H(138) C(73) H(139) 109.5 no
C(73) C(74) H(140) 108.9 no
C(73) C(74) H(141) 107.6 no
C(75) C(74) H(140) 109.3 no
C(75) C(74) H(141) 108.3 no
H(140) C(74) H(141) 109.5 no
C(74) C(75) H(142) 108.1 no
C(74) C(75) H(143) 111.2 no
C(76) C(75) H(142) 107.8 no
C(76) C(75) H(143) 108.8 no
H(142) C(75) H(143) 109.5 no
C(75) C(76) H(144) 108.9 no
C(75) C(76) H(145) 112.3 no
C(75) C(76) H(146) 107.2 no
H(144) C(76) H(145) 109.5 no
H(144) C(76) H(146) 109.5 no
H(145) C(76) H(146) 109.5 no

loop_
_geom_bond_atom_site_label_1
_geom_bond_atom_site_label_2
_geom_bond_distance
_geom_bond_publ_flag
Ni(1) P(1) 2.213(3) yes
Ni(1) P(2) 2.152(3) yes
Ni(1) N(1) 1.909(8) yes
Ni(1) C(1) 1.818(9) yes
Ni(2) P(3) 2.210(2) yes
Ni(2) P(4) 2.158(3) yes
Ni(2) N(2) 1.903(8) yes
Ni(2) C(39) 1.831(8) yes
Cl(1) Al(1) 2.088(5) yes
Cl(2) Al(2) 2.147(4) yes
P(1) C(15) 1.804(13) yes
P(1) C(19) 1.836(10) yes
P(1) C(23) 1.820(10) yes
P(2) C(27) 1.822(9) yes
P(2) C(31) 1.808(9) yes
P(2) C(35) 1.829(12) yes
P(3) C(53) 1.812(11) yes
P(3) C(57) 1.829(9) yes
P(3) C(61) 1.795(9) yes
P(4) C(65) 1.810(10) yes
P(4) C(69) 1.808(10) yes
P(4) C(73) 1.829(10) yes
Al(1) N(1) 1.938(9) yes
Al(1) C(13) 2.016(12) yes
Al(1) C(14) 1.878(16) yes
Al(2) N(2) 1.929(9) yes
Al(2) C(51) 1.999(9) yes
Al(2) C(52) 1.969(8) yes
N(1) C(1) 1.257(14) yes
N(2) C(39) 1.234(13) yes
C(1) C(2) 1.463(15) yes
C(2) C(3) 1.33(2) yes
C(2) C(7) 1.358(19) yes
C(3) C(4) 1.36(2) yes
C(4) C(5) 1.28(3) yes
C(5) C(6) 1.34(3) yes
C(6) C(7) 1.40(2) yes
C(7) C(8) 1.64(2) yes
C(8) C(9) 1.40(2) yes
C(9) C(10) 1.56(2) yes
C(10) C(11) 1.40(2) yes
C(10) C(12) 1.31(2) yes
C(15) C(16) 1.510(16) yes
C(16) C(17) 1.52(2) yes
C(17) C(18) 1.51(2) yes
C(19) C(20) 1.525(16) yes
C(20) C(21) 1.520(19) yes
C(21) C(22) 1.44(2) yes
C(23) C(24) 1.51(2) yes
C(24) C(25) 1.48(2) yes
C(25) C(26) 1.36(3) yes
C(27) C(28) 1.522(15) yes
C(28) C(29) 1.511(16) yes
C(29) C(30) 1.48(2) yes
C(31) C(32) 1.513(16) yes
C(32) C(33) 1.540(17) yes
C(33) C(34) 1.40(2) yes
C(35) C(36) 1.537(18) yes
C(36) C(37) 1.48(2) yes
C(37) C(38) 1.42(2) yes
C(39) C(40) 1.465(14) yes
C(40) C(41) 1.331(17) yes
C(40) C(45) 1.343(19) yes
C(41) C(42) 1.39(2) yes
C(42) C(43) 1.29(2) yes
C(43) C(44) 1.31(2) yes
C(44) C(45) 1.39(2) yes
C(45) C(46) 1.65(2) yes
C(46) C(47) 1.22(3) yes
C(47) C(48) 1.56(3) yes
C(48) C(49) 1.35(3) yes
C(48) C(50) 1.35(3) yes
C(53) C(54) 1.529(14) yes
C(54) C(55) 1.503(19) yes
C(55) C(56) 1.499(19) yes
C(57) C(58) 1.512(13) yes
C(58) C(59) 1.520(16) yes
C(59) C(60) 1.513(16) yes
C(61) C(62) 1.478(17) yes
C(62) C(63) 1.528(17) yes
C(63) C(64) 1.42(3) yes
C(65) C(66) 1.542(16) yes
C(66) C(67) 1.540(16) yes
C(67) C(68) 1.45(2) yes
C(69) C(70) 1.544(16) yes
C(70) C(71) 1.49(2) yes
C(71) C(72) 1.37(2) yes
C(73) C(74) 1.498(19) yes
C(74) C(75) 1.52(2) yes
C(75) C(76) 1.31(2) yes
C(3) H(1) 0.95(2) no
C(4) H(2) 0.95(2) no
C(5) H(3) 0.95(3) no
C(6) H(4) 0.95(2) no
C(8) H(5) 0.950(18) no
C(8) H(6) 0.950(16) no
C(9) H(7) 0.95(2) no
C(9) H(8) 0.95(2) no
C(11) H(9) 0.95(2) no
C(11) H(10) 0.95(2) no
C(11) H(11) 0.95(2) no
C(12) H(12) 0.95(2) no
C(12) H(13) 0.95(2) no
C(13) H(14) 0.950(16) no
C(13) H(15) 0.950(12) no
C(13) H(16) 0.950(13) no
C(14) H(17) 0.95(2) no
C(14) H(18) 0.95(2) no
C(14) H(19) 0.95(2) no
C(15) H(20) 0.950(16) no
C(15) H(21) 0.950(15) no
C(16) H(22) 0.950(18) no
C(16) H(23) 0.950(17) no
C(17) H(24) 0.95(2) no
C(17) H(25) 0.95(2) no
C(18) H(26) 0.95(2) no
C(18) H(27) 0.95(2) no
C(18) H(28) 0.95(2) no
C(19) H(29) 0.950(16) no
C(19) H(30) 0.950(13) no
C(20) H(31) 0.95(2) no
C(20) H(32) 0.950(17) no
C(21) H(33) 0.95(2) no
C(21) H(34) 0.95(2) no
C(22) H(35) 0.95(2) no
C(22) H(36) 0.950(19) no
C(22) H(37) 0.95(2) no
C(23) H(38) 0.950(15) no
C(23) H(39) 0.950(15) no
C(24) H(40) 0.950(19) no
C(24) H(41) 0.950(19) no
C(25) H(42) 0.95(2) no
C(25) H(43) 0.95(2) no
C(26) H(44) 0.95(2) no
C(26) H(45) 0.95(2) no
C(26) H(46) 0.95(2) no
C(27) H(47) 0.950(12) no
C(27) H(48) 0.950(13) no
C(28) H(49) 0.950(15) no
C(28) H(50) 0.950(17) no
C(29) H(51) 0.950(18) no
C(29) H(52) 0.950(19) no
C(30) H(53) 0.95(2) no
C(30) H(54) 0.95(2) no
C(30) H(55) 0.95(2) no
C(31) H(56) 0.950(13) no
C(31) H(57) 0.950(16) no
C(32) H(58) 0.950(15) no
C(32) H(59) 0.950(18) no
C(33) H(60) 0.950(19) no
C(33) H(61) 0.95(2) no
C(34) H(62) 0.95(2) no
C(34) H(63) 0.95(2) no
C(34) H(64) 0.95(2) no
C(35) H(65) 0.950(17) no
C(35) H(66) 0.950(15) no
C(36) H(67) 0.95(2) no
C(36) H(68) 0.950(18) no
C(37) H(69) 0.95(2) no
C(37) H(70) 0.95(2) no
C(38) H(71) 0.95(2) no
C(38) H(72) 0.95(3) no
C(38) H(73) 0.95(2) no
C(41) H(74) 0.950 no
C(42) H(75) 0.950 no
C(43) H(76) 0.950 no
C(44) H(77) 0.950 no
C(46) H(78) 0.950 no
C(46) H(79) 0.950 no
C(47) H(80) 0.950 no
C(47) H(81) 0.950 no
C(49) H(82) 0.950 no
C(49) H(83) 0.950 no
C(49) H(84) 0.950 no
C(50) H(85) 0.950 no
C(50) H(86) 0.950 no
C(51) H(87) 0.950 no
C(51) H(88) 0.950 no
C(51) H(89) 0.950 no
C(52) H(90) 0.950 no
C(52) H(91) 0.950 no
C(52) H(92) 0.950 no
C(53) H(93) 0.950 no
C(53) H(94) 0.950 no
C(54) H(95) 0.950 no
C(54) H(96) 0.950 no
C(55) H(97) 0.950 no
C(55) H(98) 0.950 no
C(56) H(99) 0.950 no
C(56) H(100) 0.950 no
C(56) H(101) 0.950 no
C(57) H(102) 0.950 no
C(57) H(103) 0.950 no
C(58) H(104) 0.950 no
C(58) H(105) 0.950 no
C(59) H(106) 0.950 no
C(59) H(107) 0.950 no
C(60) H(108) 0.950 no
C(60) H(109) 0.950 no
C(60) H(110) 0.950 no
C(61) H(111) 0.950 no
C(61) H(112) 0.950 no
C(62) H(113) 0.950 no
C(62) H(114) 0.950 no
C(63) H(115) 0.950 no
C(63) H(116) 0.950 no
C(64) H(117) 0.950 no
C(64) H(118) 0.950 no
C(64) H(119) 0.950 no
C(65) H(120) 0.950 no
C(65) H(121) 0.950 no
C(66) H(122) 0.950 no
C(66) H(123) 0.950 no
C(67) H(124) 0.950 no
C(67) H(125) 0.950 no
C(68) H(126) 0.950 no
C(68) H(127) 0.950 no
C(68) H(128) 0.950 no
C(69) H(129) 0.950 no
C(69) H(130) 0.950 no
C(70) H(131) 0.950 no
C(70) H(132) 0.950 no
C(71) H(133) 0.950 no
C(71) H(134) 0.950 no
C(72) H(135) 0.950 no
C(72) H(136) 0.950 no
C(72) H(137) 0.950 no
C(73) H(138) 0.950 no
C(73) H(139) 0.950 no
C(74) H(140) 0.950 no
C(74) H(141) 0.950 no
C(75) H(142) 0.950 no
C(75) H(143) 0.950 no
C(76) H(144) 0.950 no
C(76) H(145) 0.950 no
C(76) H(146) 0.950 no

loop_
_geom_contact_atom_site_label_1
_geom_contact_atom_site_label_2
_geom_contact_distance
_geom_contact_site_symmetry_2
Cl(1) H(86) 3.562 1_565
Cl(1) H(122) 3.144 1_565
Cl(1) H(139) 3.437 1_565
Cl(1) H(140) 3.310 1_565
Cl(1) H(142) 3.364 1_565
Cl(2) H(6) 3.517(13) .
Cl(2) H(13) 3.30(2) .
Cl(2) H(58) 3.102(11) .
Cl(2) H(62) 3.486(16) .
Cl(2) H(108) 3.220 2_566
N(2) H(53) 3.364(16) .
C(3) H(19) 3.50(2) 2_675
C(3) H(71) 3.41(2) 2_575
C(4) H(19) 3.12(2) 2_675
C(4) H(45) 3.53(3) 2_575
C(5) H(76) 3.450 2_665
C(5) H(142) 3.230 2_665
C(5) H(145) 2.870 2_665
C(6) H(92) 3.496 .
C(6) H(145) 3.240 2_665
C(8) H(118) 3.321 1_655
C(9) H(118) 3.149 1_655
C(10) H(118) 3.407 1_655
C(11) H(34) 3.21(2) 1_655
C(11) H(35) 2.99(2) 1_655
C(11) H(56) 3.38(2) 1_655
C(11) H(99) 3.508 2_666
C(12) H(100) 3.506 2_666
C(12) H(108) 3.170 2_566
C(13) H(34) 3.056(19) 1_655
C(13) H(86) 3.529 1_565
C(14) H(2) 3.22(2) 2_675
C(14) H(46) 3.16(2) 1_655
C(14) H(70) 2.85(2) 1_655
C(15) H(125) 3.410 1_565
C(15) H(126) 3.298 1_565
C(17) H(31) 3.41(2) 2_576
C(17) H(37) 3.47(2) 2_576
C(18) H(31) 3.23(2) 2_576
C(20) H(14) 3.537(19) 1_455
C(20) H(27) 3.54(2) 2_576
C(21) H(11) 3.38(2) 1_455
C(21) H(14) 3.421(19) 1_455
C(21) H(33) 3.409(19) 2_476
C(21) H(36) 3.40(2) 2_476
C(22) H(10) 3.25(2) 1_455
C(22) H(11) 3.54(2) 1_455
C(22) H(33) 3.237(19) 2_476
C(22) H(127) 3.412 2_566
C(23) H(125) 3.503 1_565
C(25) H(73) 3.55(2) 2_575
C(25) H(80) 3.570 1_465
C(25) H(140) 3.216 1_565
C(26) H(2) 3.29(3) 2_575
C(26) H(19) 3.33(2) 1_455
C(26) H(73) 3.43(2) 2_575
C(26) H(77) 3.363 1_465
C(28) H(116) 3.433 .
C(28) H(117) 3.376 .
C(28) H(144) 3.466 2_565
C(29) H(76) 3.112 2_665
C(29) H(90) 3.593 .
C(29) H(144) 3.393 2_565
C(30) H(74) 3.520 .
C(30) H(90) 3.490 .
C(30) H(113) 3.540 .
C(30) H(131) 3.409 .
C(30) H(144) 3.415 2_565
C(31) H(9) 3.36(2) 1_455
C(31) H(116) 3.322 .
C(33) H(99) 3.184 2_566
C(34) H(95) 3.375 2_566
C(34) H(104) 3.374 2_566
C(34) H(107) 3.313 2_566
C(37) H(18) 3.01(2) 1_455
C(37) H(143) 3.480 2_565
C(38) H(1) 3.16(2) 2_575
C(38) H(44) 3.59(2) 2_575
C(38) H(67) 3.54(2) 2_575
C(38) H(143) 3.345 2_565
C(41) H(136) 3.027 2_565
C(42) H(90) 3.428 2_665
C(42) H(136) 3.063 2_565
C(43) H(3) 3.25(3) 2_665
C(43) H(51) 3.55(2) 2_665
C(44) H(3) 3.49(3) 2_665
C(44) H(45) 3.36(2) 1_645
C(47) H(42) 3.48(3) 1_645
C(49) H(120) 3.344 1_655
C(50) H(32) 3.58(2) 1_645
C(51) H(106) 3.337 1_655
C(51) H(110) 3.586 2_566
C(51) H(114) 3.391 1_655
C(52) H(52) 3.319(14) .
C(52) H(75) 3.097 2_665
C(52) H(119) 3.165 1_655
C(52) H(134) 3.116 1_655
C(54) H(63) 3.49(2) 2_566
C(55) H(105) 3.576 2_566
C(55) H(109) 3.445 1_655
C(55) H(110) 3.509 2_566
C(56) H(12) 3.59(2) 2_666
C(56) H(109) 3.445 1_655
C(58) H(62) 3.405(18) 2_566
C(59) H(12) 3.527(19) 2_566
C(59) H(62) 3.50(2) 2_566
C(59) H(100) 3.441 1_455
C(60) H(12) 3.36(2) 2_566
C(60) H(89) 3.226 2_566
C(60) H(97) 3.580 2_566
C(60) H(100) 3.386 1_455
C(60) H(110) 3.492 2_466
C(62) H(87) 3.325 1_455
C(63) H(49) 3.362(19) .
C(63) H(57) 3.283(18) .
C(63) H(61) 3.54(2) .
C(64) H(4) 3.37(3) 1_455
C(64) H(7) 3.39(2) 1_455
C(64) H(87) 3.533 1_455
C(64) H(92) 3.453 1_455
C(65) H(82) 3.268 1_455
C(67) H(21) 3.574(18) 1_545
C(67) H(26) 3.28(2) 2_566
C(68) H(20) 3.59(2) 1_545
C(68) H(21) 3.49(2) 1_545
C(68) H(26) 3.44(2) 2_566
C(68) H(37) 3.16(2) 2_566
C(71) H(91) 2.909 1_455
C(72) H(54) 3.58(3) 2_565
C(72) H(74) 3.392 2_565
C(72) H(75) 3.389 2_565
C(72) H(91) 3.264 1_455
C(72) H(137) 3.092 2_565
C(72) H(146) 3.481 2_565
C(74) H(43) 3.10(2) 1_545
C(75) H(3) 3.11(2) 2_665
C(75) H(43) 3.43(2) 1_545
C(76) H(3) 2.94(2) 2_665
C(76) H(50) 3.56(2) 2_565
C(76) H(135) 3.440 2_565
H(1) C(38) 3.16(2) 2_575
H(1) H(17) 3.45(2) 2_675
H(1) H(19) 3.12(2) 2_675
H(1) H(44) 3.52(3) 2_575
H(1) H(46) 3.48(3) 2_575
H(1) H(70) 3.52(2) 2_575
H(1) H(71) 2.49(2) 2_575
H(1) H(72) 3.04(2) 2_575
H(2) C(14) 3.22(2) 2_675
H(2) C(26) 3.29(3) 2_575
H(2) H(17) 3.33(2) 2_675
H(2) H(19) 2.36(2) 2_675
H(2) H(44) 3.49(3) 2_575
H(2) H(45) 2.94(3) 2_575
H(2) H(46) 2.95(3) 2_575
H(2) H(77) 3.366 2_665
H(2) H(142) 3.445 2_665
H(3) C(43) 3.25(3) 2_665
H(3) C(44) 3.49(3) 2_665
H(3) C(75) 3.11(2) 2_665
H(3) C(76) 2.94(2) 2_665
H(3) H(76) 3.154 2_665
H(3) H(77) 3.410 2_665
H(3) H(142) 2.474 2_665
H(3) H(143) 3.520 2_665
H(3) H(145) 2.173 2_665
H(3) H(146) 3.360 2_665
H(4) C(64) 3.37(3) 1_655
H(4) H(92) 2.785 .
H(4) H(117) 3.183 1_655
H(4) H(118) 2.917 1_655
H(4) H(119) 3.493 1_655
H(4) H(145) 2.942 2_665
H(6) Cl(2) 3.517(13) .
H(6) H(92) 3.324 .
H(6) H(118) 2.709 1_655
H(7) C(64) 3.39(2) 1_655
H(7) H(65) 3.195(19) 1_655
H(7) H(66) 3.549(19) 1_655
H(7) H(117) 3.451 1_655
H(7) H(118) 2.581 1_655
H(9) C(31) 3.36(2) 1_655
H(9) H(35) 3.04(2) 1_655
H(9) H(56) 2.76(2) 1_655
H(9) H(57) 3.118(19) 1_655
H(9) H(60) 3.21(2) 1_655
H(9) H(61) 3.37(2) 1_655
H(9) H(99) 2.970 2_666
H(9) H(100) 3.398 2_666
H(9) H(115) 3.488 1_655
H(10) C(22) 3.25(2) 1_655
H(10) H(34) 3.01(2) 1_655
H(10) H(35) 2.56(2) 1_655
H(10) H(36) 3.34(2) 1_655
H(10) H(99) 3.173 2_666
H(10) H(100) 3.283 2_666
H(11) C(21) 3.38(2) 1_655
H(11) C(22) 3.54(2) 1_655
H(11) H(29) 3.08(2) 1_655
H(11) H(30) 3.54(2) 1_655
H(11) H(34) 2.58(2) 1_655
H(11) H(35) 2.90(2) 1_655
H(11) H(56) 3.12(2) 1_655
H(12) C(56) 3.59(2) 2_666
H(12) C(59) 3.527(19) 2_566
H(12) C(60) 3.36(2) 2_566
H(12) H(100) 2.748 2_666
H(12) H(107) 2.899 2_566
H(12) H(108) 2.917 2_566
H(12) H(109) 3.245 2_566
H(13) Cl(2) 3.30(2) .
H(13) H(108) 2.841 2_566
H(14) C(20) 3.537(19) 1_655
H(14) C(21) 3.421(19) 1_655
H(14) H(29) 3.154(14) 1_655
H(14) H(32) 3.048(19) 1_655
H(14) H(33) 3.588(19) 1_655
H(14) H(34) 2.757(18) 1_655
H(14) H(41) 3.102(17) 1_655
H(14) H(86) 3.131 1_565
H(15) H(34) 2.78(2) 1_655
H(16) H(34) 3.124(18) 1_655
H(16) H(86) 3.201 1_565
H(16) H(126) 3.181 1_565
H(17) H(1) 3.45(2) 2_675
H(17) H(2) 3.33(2) 2_675
H(17) H(17) 3.52(2) 2_675
H(17) H(70) 3.00(2) 1_655
H(17) H(72) 3.10(2) 2_575
H(18) C(37) 3.01(2) 1_655
H(18) H(41) 3.50(2) 1_655
H(18) H(46) 3.06(2) 1_655
H(18) H(66) 3.284(19) 1_655
H(18) H(69) 3.21(2) 1_655
H(18) H(70) 2.12(2) 1_655
H(19) C(3) 3.50(2) 2_675
H(19) C(4) 3.12(2) 2_675
H(19) C(26) 3.33(2) 1_655
H(19) H(1) 3.12(2) 2_675
H(19) H(2) 2.36(2) 2_675
H(19) H(45) 3.48(2) 1_655
H(19) H(46) 2.46(2) 1_655
H(19) H(70) 3.05(2) 1_655
H(20) C(68) 3.59(2) 1_565
H(20) H(125) 3.164 1_565
H(20) H(126) 2.787 1_565
H(21) C(67) 3.574(18) 1_565
H(21) C(68) 3.49(2) 1_565
H(21) H(25) 3.246(18) 2_576
H(21) H(26) 3.234(19) 2_576
H(21) H(125) 2.838 1_565
H(21) H(126) 2.974 1_565
H(21) H(127) 3.524 1_565
H(22) H(25) 3.564(19) 2_576
H(22) H(127) 3.141 2_566
H(24) H(34) 3.55(2) 1_655
H(24) H(37) 3.16(2) 2_576
H(24) H(126) 3.177 1_565
H(25) H(21) 3.246(18) 2_576
H(25) H(22) 3.564(19) 2_576
H(25) H(25) 2.84(2) 2_576
H(25) H(31) 2.88(2) 2_576
H(25) H(37) 2.97(2) 2_576
H(25) H(126) 3.301 1_565
H(25) H(127) 3.503 1_565
H(26) C(67) 3.28(2) 2_566
H(26) C(68) 3.44(2) 2_566
H(26) H(21) 3.234(19) 2_576
H(26) H(31) 2.96(2) 2_576
H(26) H(124) 2.866 2_566
H(26) H(125) 3.079 2_566
H(26) H(127) 2.872 2_566
H(27) C(20) 3.54(2) 2_576
H(27) H(31) 2.94(2) 2_576
H(27) H(32) 3.58(2) 2_576
H(27) H(33) 3.12(2) 2_576
H(27) H(36) 3.28(2) 1_655
H(29) H(11) 3.08(2) 1_455
H(29) H(14) 3.154(14) 1_455
H(30) H(11) 3.54(2) 1_455
H(31) C(17) 3.41(2) 2_576
H(31) C(18) 3.23(2) 2_576
H(31) H(25) 2.88(2) 2_576
H(31) H(26) 2.96(2) 2_576
H(31) H(27) 2.94(2) 2_576
H(32) C(50) 3.58(2) 1_465
H(32) H(14) 3.048(19) 1_455
H(32) H(27) 3.58(2) 2_576
H(32) H(85) 3.111 1_465
H(33) C(21) 3.409(19) 2_476
H(33) C(22) 3.237(19) 2_476
H(33) H(14) 3.588(19) 1_455
H(33) H(27) 3.12(2) 2_576
H(33) H(33) 2.749(19) 2_476
H(33) H(36) 2.46(2) 2_476
H(33) H(85) 3.386 1_465
H(34) C(11) 3.21(2) 1_455
H(34) C(13) 3.056(19) 1_455
H(34) H(10) 3.01(2) 1_455
H(34) H(11) 2.58(2) 1_455
H(34) H(14) 2.757(18) 1_455
H(34) H(15) 2.78(2) 1_455
H(34) H(16) 3.124(18) 1_455
H(34) H(24) 3.55(2) 1_455
H(35) C(11) 2.99(2) 1_455
H(35) H(9) 3.04(2) 1_455
H(35) H(10) 2.56(2) 1_455
H(35) H(11) 2.90(2) 1_455
H(35) H(99) 3.496 2_566
H(35) H(127) 3.421 2_566
H(35) H(128) 3.550 2_566
H(36) C(21) 3.40(2) 2_476
H(36) H(10) 3.34(2) 1_455
H(36) H(27) 3.28(2) 1_455
H(36) H(33) 2.46(2) 2_476
H(36) H(85) 3.140 2_566
H(36) H(126) 3.563 2_566
H(36) H(128) 3.533 2_566
H(37) C(17) 3.47(2) 2_576
H(37) C(68) 3.16(2) 2_566
H(37) H(24) 3.16(2) 2_576
H(37) H(25) 2.97(2) 2_576
H(37) H(126) 3.026 2_566
H(37) H(127) 2.702 2_566
H(37) H(128) 3.236 2_566
H(38) H(82) 3.550 1_465
H(38) H(125) 2.967 1_565
H(39) H(121) 3.562 1_565
H(39) H(125) 3.235 1_565
H(39) H(140) 3.340 1_565
H(40) H(73) 3.00(2) 2_575
H(41) H(14) 3.102(17) 1_455
H(41) H(18) 3.50(2) 1_455
H(42) C(47) 3.48(3) 1_465
H(42) H(77) 3.581 1_465
H(42) H(80) 2.728 1_465
H(42) H(82) 3.564 1_465
H(42) H(121) 3.487 1_565
H(42) H(140) 3.239 1_565
H(43) C(74) 3.10(2) 1_565
H(43) C(75) 3.43(2) 1_565
H(43) H(73) 3.13(2) 2_575
H(43) H(121) 3.569 1_565
H(43) H(140) 2.405 1_565
H(43) H(141) 3.227 1_565
H(43) H(143) 2.865 1_565
H(44) C(38) 3.59(2) 2_575
H(44) H(1) 3.52(3) 2_575
H(44) H(2) 3.49(3) 2_575
H(44) H(68) 3.05(2) 2_575
H(44) H(73) 2.64(2) 2_575
H(44) H(143) 3.482 1_565
H(45) C(4) 3.53(3) 2_575
H(45) C(44) 3.36(2) 1_465
H(45) H(2) 2.94(3) 2_575
H(45) H(19) 3.48(2) 1_455
H(45) H(77) 2.422 1_465
H(45) H(80) 3.178 1_465
H(46) C(14) 3.16(2) 1_455
H(46) H(1) 3.48(3) 2_575
H(46) H(2) 2.95(3) 2_575
H(46) H(18) 3.06(2) 1_455
H(46) H(19) 2.46(2) 1_455
H(49) C(63) 3.362(19) .
H(49) H(113) 3.554 .
H(49) H(116) 2.593 .
H(49) H(117) 2.980 .
H(50) C(76) 3.56(2) 2_565
H(50) H(116) 3.492 .
H(50) H(117) 2.917 .
H(50) H(144) 2.731 2_565
H(50) H(145) 3.591 2_565
H(51) C(43) 3.55(2) 2_665
H(51) H(76) 2.647 2_665
H(51) H(144) 2.937 2_565
H(52) C(52) 3.319(14) .
H(52) H(76) 2.840 2_665
H(52) H(90) 2.908 .
H(52) H(92) 2.971 .
H(53) N(2) 3.364(16) .
H(53) H(74) 3.118 .
H(53) H(90) 2.954 .
H(53) H(113) 3.125 .
H(53) H(131) 3.182 .
H(54) C(72) 3.58(3) 2_565
H(54) H(74) 3.026 .
H(54) H(76) 3.205 2_665
H(54) H(90) 3.473 .
H(54) H(131) 3.457 .
H(54) H(133) 3.496 2_565
H(54) H(136) 3.167 2_565
H(54) H(137) 3.236 2_565
H(54) H(144) 3.428 2_565
H(55) H(113) 3.059 .
H(55) H(117) 2.934 .
H(55) H(131) 3.040 .
H(55) H(135) 3.003 .
H(55) H(137) 3.580 .
H(55) H(144) 2.975 2_565
H(56) C(11) 3.38(2) 1_455
H(56) H(9) 2.76(2) 1_455
H(56) H(11) 3.12(2) 1_455
H(57) C(63) 3.283(18) .
H(57) H(9) 3.118(19) 1_455
H(57) H(115) 3.551 .
H(57) H(116) 2.442 .
H(57) H(117) 3.375 .
H(58) Cl(2) 3.102(11) .
H(58) H(116) 3.468 .
H(60) H(9) 3.21(2) 1_455
H(60) H(99) 2.763 2_566
H(60) H(127) 3.442 2_566
H(61) C(63) 3.54(2) .
H(61) H(9) 3.37(2) 1_455
H(61) H(98) 2.973 2_566
H(61) H(99) 2.834 2_566
H(61) H(111) 3.379 .
H(61) H(112) 3.343 .
H(61) H(115) 3.357 .
H(61) H(116) 2.889 .
H(62) Cl(2) 3.486(16) .
H(62) C(58) 3.405(18) 2_566
H(62) C(59) 3.50(2) 2_566
H(62) H(95) 3.395 2_566
H(62) H(98) 3.478 2_566
H(62) H(103) 3.542 2_566
H(62) H(104) 2.687 2_566
H(62) H(107) 3.036 2_566
H(62) H(108) 3.062 2_566
H(63) C(54) 3.49(2) 2_566
H(63) H(95) 2.635 2_566
H(63) H(98) 3.474 2_566
H(63) H(99) 3.304 2_566
H(63) H(103) 3.017 2_566
H(63) H(104) 3.259 2_566
H(63) H(107) 3.245 2_566
H(63) H(124) 3.055 2_566
H(63) H(127) 3.227 2_566
H(63) H(128) 3.411 2_566
H(64) H(107) 3.105 2_566
H(64) H(108) 3.529 2_566
H(65) H(7) 3.195(19) 1_455
H(66) H(7) 3.549(19) 1_455
H(66) H(18) 3.284(19) 1_455
H(67) C(38) 3.54(2) 2_575
H(67) H(71) 2.94(2) 2_575
H(67) H(73) 3.27(2) 2_575
H(68) H(44) 3.05(2) 2_575
H(68) H(143) 3.358 2_565
H(69) H(18) 3.21(2) 1_455
H(69) H(143) 2.943 2_565
H(69) H(145) 3.553 2_565
H(70) C(14) 2.85(2) 1_455
H(70) H(1) 3.52(2) 2_575
H(70) H(17) 3.00(2) 1_455
H(70) H(18) 2.12(2) 1_455
H(70) H(19) 3.05(2) 1_455
H(71) C(3) 3.41(2) 2_575
H(71) H(1) 2.49(2) 2_575
H(71) H(67) 2.94(2) 2_575
H(71) H(73) 3.49(3) 2_575
H(72) H(1) 3.04(2) 2_575
H(72) H(17) 3.10(2) 2_575
H(72) H(143) 3.084 2_565
H(73) C(25) 3.55(2) 2_575
H(73) C(26) 3.43(2) 2_575
H(73) H(40) 3.00(2) 2_575
H(73) H(43) 3.13(2) 2_575
H(73) H(44) 2.64(2) 2_575
H(73) H(67) 3.27(2) 2_575
H(73) H(71) 3.49(3) 2_575
H(73) H(143) 3.018 2_565
H(74) C(30) 3.520 .
H(74) C(72) 3.392 2_565
H(74) H(53) 3.118 .
H(74) H(54) 3.026 .
H(74) H(75) 3.336 2_665
H(74) H(136) 2.507 2_565
H(74) H(137) 3.579 2_565
H(75) C(52) 3.097 2_665
H(75) C(72) 3.389 2_565
H(75) H(74) 3.336 2_665
H(75) H(75) 3.369 2_665
H(75) H(90) 2.574 2_665
H(75) H(91) 2.981 2_665
H(75) H(92) 3.260 2_665
H(75) H(135) 3.419 2_565
H(75) H(136) 2.601 2_565
H(76) C(5) 3.450 2_665
H(76) C(29) 3.112 2_665
H(76) H(3) 3.154 2_665
H(76) H(51) 2.647 2_665
H(76) H(52) 2.840 2_665
H(76) H(54) 3.205 2_665
H(76) H(90) 3.330 2_665
H(77) C(26) 3.363 1_645
H(77) H(2) 3.366 2_665
H(77) H(3) 3.410 2_665
H(77) H(42) 3.581 1_645
H(77) H(45) 2.422 1_645
H(80) C(25) 3.570 1_645
H(80) H(42) 2.728 1_645
H(80) H(45) 3.178 1_645
H(80) H(129) 3.251 1_655
H(81) H(129) 3.435 1_655
H(82) C(65) 3.268 1_655
H(82) H(38) 3.550 1_645
H(82) H(42) 3.564 1_645
H(82) H(120) 2.724 1_655
H(82) H(121) 2.962 1_655
H(82) H(124) 3.299 1_655
H(82) H(125) 3.373 1_655
H(84) H(102) 3.480 1_655
H(84) H(106) 3.169 1_655
H(84) H(120) 3.101 1_655
H(85) H(32) 3.111 1_645
H(85) H(33) 3.386 1_645
H(85) H(36) 3.140 2_566
H(86) Cl(1) 3.562 1_545
H(86) C(13) 3.529 1_545
H(86) H(14) 3.131 1_545
H(86) H(16) 3.201 1_545
H(87) C(62) 3.325 1_655
H(87) C(64) 3.533 1_655
H(87) H(102) 3.301 1_655
H(87) H(106) 3.305 1_655
H(87) H(114) 2.469 1_655
H(87) H(115) 3.411 1_655
H(87) H(119) 2.841 1_655
H(87) H(130) 3.476 1_655
H(87) H(134) 3.587 1_655
H(88) H(102) 3.583 1_655
H(88) H(106) 3.224 1_655
H(88) H(130) 3.486 1_655
H(89) C(60) 3.226 2_566
H(89) H(106) 2.937 1_655
H(89) H(108) 3.123 2_566
H(89) H(109) 3.354 2_566
H(89) H(110) 2.702 2_566
H(90) C(29) 3.593 .
H(90) C(30) 3.490 .
H(90) C(42) 3.428 2_665
H(90) H(52) 2.908 .
H(90) H(53) 2.954 .
H(90) H(54) 3.473 .
H(90) H(75) 2.574 2_665
H(90) H(76) 3.330 2_665
H(91) C(71) 2.909 1_655
H(91) C(72) 3.264 1_655
H(91) H(75) 2.981 2_665
H(91) H(119) 2.826 1_655
H(91) H(133) 3.088 1_655
H(91) H(134) 2.171 1_655
H(91) H(135) 3.110 1_655
H(91) H(136) 3.166 1_655
H(92) C(6) 3.496 .
H(92) C(64) 3.453 1_655
H(92) H(4) 2.785 .
H(92) H(6) 3.324 .
H(92) H(52) 2.971 .
H(92) H(75) 3.260 2_665
H(92) H(118) 3.281 1_655
H(92) H(119) 2.848 1_655
H(92) H(134) 3.529 1_655
H(93) H(104) 3.347 2_566
H(93) H(110) 3.302 2_566
H(94) H(94) 2.933 2_566
H(94) H(104) 3.261 2_566
H(95) C(34) 3.375 2_566
H(95) H(62) 3.395 2_566
H(95) H(63) 2.635 2_566
H(97) C(60) 3.580 2_566
H(97) H(105) 3.148 2_566
H(97) H(106) 3.283 1_655
H(97) H(109) 2.823 1_655
H(97) H(110) 2.636 2_566
H(98) H(61) 2.973 2_566
H(98) H(62) 3.478 2_566
H(98) H(63) 3.474 2_566
H(98) H(105) 3.111 2_566
H(98) H(111) 2.740 2_566
H(98) H(115) 3.484 2_566
H(99) C(11) 3.508 2_666
H(99) C(33) 3.184 2_566
H(99) H(9) 2.970 2_666
H(99) H(10) 3.173 2_666
H(99) H(35) 3.496 2_566
H(99) H(60) 2.763 2_566
H(99) H(61) 2.834 2_566
H(99) H(63) 3.304 2_566
H(100) C(12) 3.506 2_666
H(100) C(59) 3.441 1_655
H(100) C(60) 3.386 1_655
H(100) H(9) 3.398 2_666
H(100) H(10) 3.283 2_666
H(100) H(12) 2.748 2_666
H(100) H(106) 3.115 1_655
H(100) H(107) 3.317 1_655
H(100) H(109) 2.704 1_655
H(102) H(84) 3.480 1_455
H(102) H(87) 3.301 1_455
H(102) H(88) 3.583 1_455
H(103) H(62) 3.542 2_566
H(103) H(63) 3.017 2_566
H(104) C(34) 3.374 2_566
H(104) H(62) 2.687 2_566
H(104) H(63) 3.259 2_566
H(104) H(93) 3.347 2_566
H(104) H(94) 3.261 2_566
H(105) C(55) 3.576 2_566
H(105) H(97) 3.148 2_566
H(105) H(98) 3.111 2_566
H(105) H(109) 3.600 2_466
H(106) C(51) 3.337 1_455
H(106) H(84) 3.169 1_455
H(106) H(87) 3.305 1_455
H(106) H(88) 3.224 1_455
H(106) H(89) 2.937 1_455
H(106) H(97) 3.283 1_455
H(106) H(100) 3.115 1_455
H(107) C(34) 3.313 2_566
H(107) H(12) 2.899 2_566
H(107) H(62) 3.036 2_566
H(107) H(63) 3.245 2_566
H(107) H(64) 3.105 2_566
H(107) H(100) 3.317 1_455
H(108) Cl(2) 3.220 2_566
H(108) C(12) 3.170 2_566
H(108) H(12) 2.917 2_566
H(108) H(13) 2.841 2_566
H(108) H(62) 3.062 2_566
H(108) H(64) 3.529 2_566
H(108) H(89) 3.123 2_566
H(109) C(55) 3.445 1_455
H(109) C(56) 3.445 1_455
H(109) H(12) 3.245 2_566
H(109) H(89) 3.354 2_566
H(109) H(97) 2.823 1_455
H(109) H(100) 2.704 1_455
H(109) H(105) 3.600 2_466
H(109) H(109) 3.572 2_466
H(109) H(110) 3.010 2_466
H(110) C(51) 3.586 2_566
H(110) C(55) 3.509 2_566
H(110) C(60) 3.492 2_466
H(110) H(89) 2.702 2_566
H(110) H(93) 3.302 2_566
H(110) H(97) 2.636 2_566
H(110) H(109) 3.010 2_466
H(110) H(110) 3.191 2_466
H(111) H(61) 3.379 .
H(111) H(98) 2.740 2_566
H(112) H(61) 3.343 .
H(113) C(30) 3.540 .
H(113) H(49) 3.554 .
H(113) H(53) 3.125 .
H(113) H(55) 3.059 .
H(114) C(51) 3.391 1_455
H(114) H(87) 2.469 1_455
H(115) H(9) 3.488 1_455
H(115) H(57) 3.551 .
H(115) H(61) 3.357 .
H(115) H(87) 3.411 1_455
H(115) H(98) 3.484 2_566
H(116) C(28) 3.433 .
H(116) C(31) 3.322 .
H(116) H(49) 2.593 .
H(116) H(50) 3.492 .
H(116) H(57) 2.442 .
H(116) H(58) 3.468 .
H(116) H(61) 2.889 .
H(117) C(28) 3.376 .
H(117) H(4) 3.183 1_455
H(117) H(7) 3.451 1_455
H(117) H(49) 2.980 .
H(117) H(50) 2.917 .
H(117) H(55) 2.934 .
H(117) H(57) 3.375 .
H(118) C(8) 3.321 1_455
H(118) C(9) 3.149 1_455
H(118) C(10) 3.407 1_455
H(118) H(4) 2.917 1_455
H(118) H(6) 2.709 1_455
H(118) H(7) 2.581 1_455
H(118) H(92) 3.281 1_455
H(119) C(52) 3.165 1_455
H(119) H(4) 3.493 1_455
H(119) H(87) 2.841 1_455
H(119) H(91) 2.826 1_455
H(119) H(92) 2.848 1_455
H(120) C(49) 3.344 1_455
H(120) H(82) 2.724 1_455
H(120) H(84) 3.101 1_455
H(121) H(39) 3.562 1_545
H(121) H(42) 3.487 1_545
H(121) H(43) 3.569 1_545
H(121) H(82) 2.962 1_455
H(122) Cl(1) 3.144 1_545
H(124) H(26) 2.866 2_566
H(124) H(63) 3.055 2_566
H(124) H(82) 3.299 1_455
H(125) C(15) 3.410 1_545
H(125) C(23) 3.503 1_545
H(125) H(20) 3.164 1_545
H(125) H(21) 2.838 1_545
H(125) H(26) 3.079 2_566
H(125) H(38) 2.967 1_545
H(125) H(39) 3.235 1_545
H(125) H(82) 3.373 1_455
H(126) C(15) 3.298 1_545
H(126) H(16) 3.181 1_545
H(126) H(20) 2.787 1_545
H(126) H(21) 2.974 1_545
H(126) H(24) 3.177 1_545
H(126) H(25) 3.301 1_545
H(126) H(36) 3.563 2_566
H(126) H(37) 3.026 2_566
H(127) C(22) 3.412 2_566
H(127) H(21) 3.524 1_545
H(127) H(22) 3.141 2_566
H(127) H(25) 3.503 1_545
H(127) H(26) 2.872 2_566
H(127) H(35) 3.421 2_566
H(127) H(37) 2.702 2_566
H(127) H(60) 3.442 2_566
H(127) H(63) 3.227 2_566
H(128) H(35) 3.550 2_566
H(128) H(36) 3.533 2_566
H(128) H(37) 3.236 2_566
H(128) H(63) 3.411 2_566
H(129) H(80) 3.251 1_455
H(129) H(81) 3.435 1_455
H(130) H(87) 3.476 1_455
H(130) H(88) 3.486 1_455
H(131) C(30) 3.409 .
H(131) H(53) 3.182 .
H(131) H(54) 3.457 .
H(131) H(55) 3.040 .
H(132) H(137) 3.017 2_565
H(133) H(54) 3.496 2_565
H(133) H(91) 3.088 1_455
H(134) C(52) 3.116 1_455
H(134) H(87) 3.587 1_455
H(134) H(91) 2.171 1_455
H(134) H(92) 3.529 1_455
H(135) C(76) 3.440 2_565
H(135) H(55) 3.003 .
H(135) H(75) 3.419 2_565
H(135) H(91) 3.110 1_455
H(135) H(137) 3.450 2_565
H(135) H(144) 3.577 2_565
H(135) H(145) 3.345 2_565
H(135) H(146) 2.882 2_565
H(136) C(41) 3.027 2_565
H(136) C(42) 3.063 2_565
H(136) H(54) 3.167 2_565
H(136) H(74) 2.507 2_565
H(136) H(75) 2.601 2_565
H(136) H(91) 3.166 1_455
H(136) H(137) 3.534 2_565
H(136) H(146) 3.546 2_565
H(137) C(72) 3.092 2_565
H(137) H(54) 3.236 2_565
H(137) H(55) 3.580 .
H(137) H(74) 3.579 2_565
H(137) H(132) 3.017 2_565
H(137) H(135) 3.450 2_565
H(137) H(136) 3.534 2_565
H(137) H(137) 2.149 2_565
H(137) H(146) 3.498 2_565
H(139) Cl(1) 3.437 1_545
H(140) Cl(1) 3.310 1_545
H(140) C(25) 3.216 1_545
H(140) H(39) 3.340 1_545
H(140) H(42) 3.239 1_545
H(140) H(43) 2.405 1_545
H(141) H(43) 3.227 1_545
H(142) Cl(1) 3.364 1_545
H(142) C(5) 3.230 2_665
H(142) H(2) 3.445 2_665
H(142) H(3) 2.474 2_665
H(143) C(37) 3.480 2_565
H(143) C(38) 3.345 2_565
H(143) H(3) 3.520 2_665
H(143) H(43) 2.865 1_545
H(143) H(44) 3.482 1_545
H(143) H(68) 3.358 2_565
H(143) H(69) 2.943 2_565
H(143) H(72) 3.084 2_565
H(143) H(73) 3.018 2_565
H(144) C(28) 3.466 2_565
H(144) C(29) 3.393 2_565
H(144) C(30) 3.415 2_565
H(144) H(50) 2.731 2_565
H(144) H(51) 2.937 2_565
H(144) H(54) 3.428 2_565
H(144) H(55) 2.975 2_565
H(144) H(135) 3.577 2_565
H(145) C(5) 2.870 2_665
H(145) C(6) 3.240 2_665
H(145) H(3) 2.173 2_665
H(145) H(4) 2.942 2_665
H(145) H(50) 3.591 2_565
H(145) H(69) 3.553 2_565
H(145) H(135) 3.345 2_565
H(146) C(72) 3.481 2_565
H(146) H(3) 3.360 2_665
H(146) H(135) 2.882 2_565
H(146) H(136) 3.546 2_565
H(146) H(137) 3.498 2_565

loop_
_geom_torsion_atom_site_label_1
_geom_torsion_atom_site_label_2
_geom_torsion_atom_site_label_3
_geom_torsion_atom_site_label_4
_geom_torsion
P(1) Ni(1) P(2) C(27) -172.1(3)
P(1) Ni(1) P(2) C(31) -49.9(3)
P(1) Ni(1) P(2) C(35) 69.2(4)
P(2) Ni(1) P(1) C(15) 131.0(4)
P(2) Ni(1) P(1) C(19) 11.3(4)
P(2) Ni(1) P(1) C(23) -114.4(4)
P(1) Ni(1) N(1) Al(1) -1.0(11)
P(1) Ni(1) N(1) C(1) 177.1(5)
N(1) Ni(1) P(1) C(15) -49.8(4)
N(1) Ni(1) P(1) C(19) -169.5(4)
N(1) Ni(1) P(1) C(23) 64.8(5)
P(1) Ni(1) C(1) N(1) -5.0(9)
P(1) Ni(1) C(1) C(2) 177.0(13)
C(1) Ni(1) P(1) C(15) -46.4(7)
C(1) Ni(1) P(1) C(19) -166.2(7)
C(1) Ni(1) P(1) C(23) 68.1(7)
P(2) Ni(1) N(1) Al(1) 177.8(8)
P(2) Ni(1) N(1) C(1) -4.2(8)
N(1) Ni(1) P(2) C(27) 9.2(5)
N(1) Ni(1) P(2) C(31) 131.4(5)
N(1) Ni(1) P(2) C(35) -109.5(5)
P(2) Ni(1) C(1) N(1) 177.5(5)
P(2) Ni(1) C(1) C(2) -0.5(12)
C(1) Ni(1) P(2) C(27) 6.4(5)
C(1) Ni(1) P(2) C(31) 128.6(5)
C(1) Ni(1) P(2) C(35) -112.3(5)
N(1) Ni(1) C(1) C(2) -178(2)
C(1) Ni(1) N(1) Al(1) -178.0(14)
P(3) Ni(2) P(4) C(65) -52.0(3)
P(3) Ni(2) P(4) C(69) 66.4(3)
P(3) Ni(2) P(4) C(73) -175.2(3)
P(4) Ni(2) P(3) C(53) 134.1(3)
P(4) Ni(2) P(3) C(57) 13.9(3)
P(4) Ni(2) P(3) C(61) -110.6(4)
P(3) Ni(2) N(2) Al(2) -5.5(11)
P(3) Ni(2) N(2) C(39) 175.6(5)
N(2) Ni(2) P(3) C(53) -48.9(4)
N(2) Ni(2) P(3) C(57) -169.1(4)
N(2) Ni(2) P(3) C(61) 66.3(5)
P(3) Ni(2) C(39) N(2) -7.4(8)
P(3) Ni(2) C(39) C(40) 175.2(11)
C(39) Ni(2) P(3) C(53) -44.1(6)
C(39) Ni(2) P(3) C(57) -164.3(6)
C(39) Ni(2) P(3) C(61) 71.2(6)
P(4) Ni(2) N(2) Al(2) 169.5(7)
P(4) Ni(2) N(2) C(39) -9.4(7)
N(2) Ni(2) P(4) C(65) 133.1(5)
N(2) Ni(2) P(4) C(69) -108.6(5)
N(2) Ni(2) P(4) C(73) 9.8(5)
P(4) Ni(2) C(39) N(2) 174.4(4)
P(4) Ni(2) C(39) C(40) -3.1(14)
C(39) Ni(2) P(4) C(65) 126.9(4)
C(39) Ni(2) P(4) C(69) -114.7(4)
C(39) Ni(2) P(4) C(73) 3.7(4)
N(2) Ni(2) C(39) C(40) -177.4(17)
C(39) Ni(2) N(2) Al(2) 178.9(14)
Ni(1) P(1) C(15) C(16) -59.4(8)
Ni(1) P(1) C(19) C(20) 179.9(6)
Ni(1) P(1) C(23) C(24) 59.9(8)
C(15) P(1) C(19) C(20) 56.1(9)
C(19) P(1) C(15) C(16) 71.0(8)
C(15) P(1) C(23) C(24) 179.3(8)
C(23) P(1) C(15) C(16) 179.6(7)
C(19) P(1) C(23) C(24) -74.0(9)
C(23) P(1) C(19) C(20) -50.7(10)
Ni(1) P(2) C(27) C(28) 176.1(6)
Ni(1) P(2) C(31) C(32) -55.5(8)
Ni(1) P(2) C(35) C(36) 60.0(9)
C(27) P(2) C(31) C(32) 72.2(8)
C(31) P(2) C(27) C(28) 47.5(9)
C(27) P(2) C(35) C(36) -65.5(9)
C(35) P(2) C(27) C(28) -58.4(8)
C(31) P(2) C(35) C(36) -173.1(9)
C(35) P(2) C(31) C(32) 178.6(8)
Ni(2) P(3) C(53) C(54) -51.9(7)
Ni(2) P(3) C(57) C(58) 180.0(5)
Ni(2) P(3) C(61) C(62) 61.9(8)
C(53) P(3) C(57) C(58) 56.5(8)
C(57) P(3) C(53) C(54) 77.8(7)
C(53) P(3) C(61) C(62) -178.3(7)
C(61) P(3) C(53) C(54) -175.8(7)
C(57) P(3) C(61) C(62) -71.2(8)
C(61) P(3) C(57) C(58) -49.3(8)
Ni(2) P(4) C(65) C(66) -48.5(8)
Ni(2) P(4) C(69) C(70) 62.4(9)
Ni(2) P(4) C(73) C(74) -172.8(7)
C(65) P(4) C(69) C(70) -170.1(9)
C(69) P(4) C(65) C(66) -172.4(8)
C(65) P(4) C(73) C(74) 56.5(9)
C(73) P(4) C(65) C(66) 80.7(8)
C(69) P(4) C(73) C(74) -49.4(9)
C(73) P(4) C(69) C(70) -63.2(10)
Cl(1) Al(1) N(1) Ni(1) -36.3(12)
Cl(1) Al(1) N(1) C(1) 146.4(10)
C(13) Al(1) N(1) Ni(1) 75.8(11)
C(13) Al(1) N(1) C(1) -101.5(11)
C(14) Al(1) N(1) Ni(1) -162.0(11)
C(14) Al(1) N(1) C(1) 20.8(12)
Cl(2) Al(2) N(2) Ni(2) -26.9(11)
Cl(2) Al(2) N(2) C(39) 151.6(9)
C(51) Al(2) N(2) Ni(2) 92.4(10)
C(51) Al(2) N(2) C(39) -89.0(10)
C(52) Al(2) N(2) Ni(2) -142.2(10)
C(52) Al(2) N(2) C(39) 36.4(10)
Ni(1) N(1) C(1) C(2) 178.5(15)
Al(1) N(1) C(1) Ni(1) 178.8(9)
Al(1) N(1) C(1) C(2) -3(2)
Ni(2) N(2) C(39) C(40) 177.9(14)
Al(2) N(2) C(39) Ni(2) -179.3(8)
Al(2) N(2) C(39) C(40) -1(2)
Ni(1) C(1) C(2) C(3) 95.9(19)
Ni(1) C(1) C(2) C(7) -80(2)
N(1) C(1) C(2) C(3) -81(2)
N(1) C(1) C(2) C(7) 103.1(17)
C(1) C(2) C(3) C(4) -172.2(17)
C(1) C(2) C(7) C(6) 172.9(14)
C(1) C(2) C(7) C(8) 2(2)
C(3) C(2) C(7) C(6) -3(2)
C(3) C(2) C(7) C(8) -174.2(14)
C(7) C(2) C(3) C(4) 4(2)
C(2) C(3) C(4) C(5) -3(3)
C(3) C(4) C(5) C(6) 2(3)
C(4) C(5) C(6) C(7) -1(3)
C(5) C(6) C(7) C(2) 2(2)
C(5) C(6) C(7) C(8) 173.6(18)
C(2) C(7) C(8) C(9) -94.5(17)
C(6) C(7) C(8) C(9) 94.2(18)
C(7) C(8) C(9) C(10) -179.4(11)
C(8) C(9) C(10) C(11) -177.2(13)
C(8) C(9) C(10) C(12) 7(2)
P(1) C(15) C(16) C(17) 178.2(8)
C(15) C(16) C(17) C(18) -179.3(11)
P(1) C(19) C(20) C(21) -175.7(9)
C(19) C(20) C(21) C(22) 68.5(17)
P(1) C(23) C(24) C(25) -174.3(10)
C(23) C(24) C(25) C(26) 178.4(14)
P(2) C(27) C(28) C(29) 175.8(8)
C(27) C(28) C(29) C(30) 170.1(10)
P(2) C(31) C(32) C(33) 172.1(8)
C(31) C(32) C(33) C(34) -179.9(11)
P(2) C(35) C(36) C(37) -179.3(11)
C(35) C(36) C(37) C(38) -178.8(14)
Ni(2) C(39) C(40) C(41) 96.4(17)
Ni(2) C(39) C(40) C(45) -83.2(19)
N(2) C(39) C(40) C(41) -79.9(19)
N(2) C(39) C(40) C(45) 100.5(17)
C(39) C(40) C(41) C(42) -178.2(14)
C(39) C(40) C(45) C(44) 175.2(15)
C(39) C(40) C(45) C(46) 11(2)
C(41) C(40) C(45) C(44) -4(2)
C(41) C(40) C(45) C(46) -169.0(16)
C(45) C(40) C(41) C(42) 1(2)
C(40) C(41) C(42) C(43) -3(3)
C(41) C(42) C(43) C(44) 8(3)
C(42) C(43) C(44) C(45) -11(3)
C(43) C(44) C(45) C(40) 10(3)
C(43) C(44) C(45) C(46) 175(2)
C(40) C(45) C(46) C(47) -122(2)
C(44) C(45) C(46) C(47) 73(2)
C(45) C(46) C(47) C(48) 177(2)
C(46) C(47) C(48) C(49) -147(2)
C(46) C(47) C(48) C(50) 41(3)
P(3) C(53) C(54) C(55) -176.5(7)
C(53) C(54) C(55) C(56) -179.5(9)
P(3) C(57) C(58) C(59) 174.9(7)
C(57) C(58) C(59) C(60) 178.4(8)
P(3) C(61) C(62) C(63) 176.3(9)
C(61) C(62) C(63) C(64) 172.9(13)
P(4) C(65) C(66) C(67) 171.9(8)
C(65) C(66) C(67) C(68) -178.8(11)
P(4) C(69) C(70) C(71) 177.0(11)
C(69) C(70) C(71) C(72) -177.5(17)
P(4) C(73) C(74) C(75) 175.4(9)
C(73) C(74) C(75) C(76) -78(2)
